data_1576117
loop_
_publ_author_name
'Hansen, Hannah M.'
'Zgrabik, Joshua C.'
'Zacher, 3rd, Peter A'
'Schuely, Jacob J.'
'Amano, Emily M.'
'Yang, Mai Yer'
'Unruh, Daniel K.'
'Zuin, Lucia'
'Keith, Jason M.'
'Daly, Scott R.'

_publ_section_title
;
 Direct measurement of covalent three-center, two-electron M-H-B bonding
 in Zr and Hf borohydrides using B K-edge XAS.
;
_journal_issue 47
_journal_name_full 'Chemical science'
_journal_page_first 22333
_journal_page_last 22347
_journal_paper_doi 10.1039/d5sc06254c
_journal_volume 16
_journal_year 2025
_chemical_formula_moiety 'C60 H104 B4 Hf'
_chemical_formula_sum 'C60 H104 B4 Hf'
_chemical_formula_weight 1047.16
_space_group_crystal_system monoclinic
_space_group_IT_number 9
_space_group_name_Hall 'C -2yc'
_space_group_name_H-M_alt 'C 1 c 1'
_atom_sites_solution_hydrogens geom
_audit_creation_date 2025-06-10
_audit_creation_method
;
Olex2 1.5
(compiled 2024.02.16 svn.r378c4104 for OlexSys, GUI svn.r6928)
;
_audit_update_record
;
2025-06-12 deposited with the CCDC.	2025-10-13 downloaded from the CCDC.
;
_cell_angle_alpha 90
_cell_angle_beta 121.9750(10)
_cell_angle_gamma 90
_cell_formula_units_Z 8
_cell_length_a 27.2122(13)
_cell_length_b 20.4002(11)
_cell_length_c 25.5853(16)
_cell_measurement_reflns_used 8052
_cell_measurement_temperature 100.00
_cell_measurement_theta_max 26.253
_cell_measurement_theta_min 3.223
_cell_volume 12048.3(12)
_computing_molecular_graphics 'Olex2 1.5 (Dolomanov et al., 2009)'
_computing_publication_material 'Olex2 1.5 (Dolomanov et al., 2009)'
_computing_structure_refinement 'SHELXL 2019/3 (Sheldrick, 2015)'
_computing_structure_solution 'SHELXT 2018/2 (Sheldrick, 2018)'
_diffrn_ambient_temperature 100.00
_diffrn_measured_fraction_theta_full 0.999
_diffrn_measured_fraction_theta_max 0.992
_diffrn_measurement_device_type 'Bruker D8 VENTURE DUO'
_diffrn_radiation_type MoK\a
_diffrn_radiation_wavelength 0.71073
_diffrn_reflns_av_R_equivalents 0.0570
_diffrn_reflns_av_unetI/netI 0.0386
_diffrn_reflns_Laue_measured_fraction_full 0.999
_diffrn_reflns_Laue_measured_fraction_max 0.992
_diffrn_reflns_limit_h_max 38
_diffrn_reflns_limit_h_min -38
_diffrn_reflns_limit_k_max 29
_diffrn_reflns_limit_k_min -29
_diffrn_reflns_limit_l_max 35
_diffrn_reflns_limit_l_min -36
_diffrn_reflns_number 218411
_diffrn_reflns_point_group_measured_fraction_full 0.969
_diffrn_reflns_point_group_measured_fraction_max 0.913
_diffrn_reflns_theta_full 25.242
_diffrn_reflns_theta_max 30.563
_diffrn_reflns_theta_min 1.879
_exptl_absorpt_coefficient_mu 1.765
_exptl_crystal_colour 'clear whiteish colourless'
_exptl_crystal_colour_lustre clear
_exptl_crystal_colour_modifier whiteish
_exptl_crystal_colour_primary colourless
_exptl_crystal_density_diffrn 1.155
_exptl_crystal_description block
_exptl_crystal_F_000 4448
_exptl_crystal_size_max 0.293
_exptl_crystal_size_mid 0.133
_exptl_crystal_size_min 0.117
_refine_diff_density_max 0.963
_refine_diff_density_min -1.026
_refine_diff_density_rms 0.082
_refine_ls_abs_structure_details
;
 Refined as an inversion twin.
;
_refine_ls_abs_structure_Flack 0.484(5)
_refine_ls_extinction_method none
_refine_ls_goodness_of_fit_ref 1.031
_refine_ls_hydrogen_treatment constr
_refine_ls_matrix_type full
_refine_ls_number_parameters 1318
_refine_ls_number_reflns 33770
_refine_ls_number_restraints 327
_refine_ls_restrained_S_all 1.034
_refine_ls_R_factor_all 0.0331
_refine_ls_R_factor_gt 0.0298
_refine_ls_shift/su_max 0.002
_refine_ls_shift/su_mean 0.000
_refine_ls_structure_factor_coef Fsqd
_refine_ls_weighting_details 'w=1/[\s^2^(Fo^2^)+(0.0185P)^2^+26.1000P] where P=(Fo^2^+2Fc^2^)/3'
_refine_ls_weighting_scheme calc
_refine_ls_wR_factor_gt 0.0604
_refine_ls_wR_factor_ref 0.0617
_reflns_Friedel_coverage 0.840
_reflns_Friedel_fraction_full 0.939
_reflns_Friedel_fraction_max 0.834
_reflns_number_gt 32215
_reflns_number_total 33770
_reflns_threshold_expression 'I > 2\s(I)'
_cod_data_source_file d5sc06254c3.cif
_cod_data_source_block mo_dal23_37
_cod_depositor_comments 'Adding full bibliography for 1576111--1576117.cif.'
_cod_database_code 1576117
_shelx_shelxl_version_number 2019/3
_shelx_space_group_comment
;
The symmetry employed for this shelxl refinement is uniquely defined
by the following loop, which should always be used as a source of
symmetry information in preference to the above space-group names.
They are only intended as comments.
;
_shelx_estimated_absorpt_t_max 0.820
_shelx_estimated_absorpt_t_min 0.626
_olex2_refinement_description
;
1. Twinned data refinement
 Scales: 0.516(5)
 0.484(5)
2. Fixed Uiso
 At 1.2 times of:
  All C(H) groups
 At 1.5 times of:
  All B(H,H,H) groups, All C(H,H,H) groups
3. Restrained distances
 H7B-H97 = H8D-H112 = H8F-H115
 2.1 with sigma of 0.02
 C4-C13 \\sim C4-C13A
 with sigma of 0.02
 C13-C14 \\sim C13A-C14A
 with sigma of 0.02
 C13-C15 \\sim C13A-C15A
 with sigma of 0.02
 C4-C14 \\sim C4-C14A
 with sigma of 0.04
 C4-C15 \\sim C4-C15A
 with sigma of 0.04
 C14-C15 \\sim C14A-C15A
 with sigma of 0.04
 C19-C28 \\sim C19-C28A
 with sigma of 0.02
 C30-C28 \\sim C30A-C28A
 with sigma of 0.02
 C28-C29 \\sim C28A-C29A
 with sigma of 0.02
 C19-C30 \\sim C19-C30A
 with sigma of 0.04
 C19-C29 \\sim C19-C29A
 with sigma of 0.04
 C30-C29 \\sim C30A-C29A
 with sigma of 0.04
 C34-C43 \\sim C34-C43A
 with sigma of 0.02
 C43-C44 \\sim C43A-C44A
 with sigma of 0.02
 C43-C45 \\sim C43A-C45A
 with sigma of 0.02
 C34-C44 \\sim C34-C44A
 with sigma of 0.04
 C34-C45 \\sim C34-C45A
 with sigma of 0.04
 C44-C45 \\sim C44A-C45A
 with sigma of 0.04
4. Uiso/Uaniso restraints and constraints
C13 \\sim C14 \\sim C15 \\sim C13A \\sim C14A \\sim C15A: within 2A with sigma
of 0.01 and sigma for terminal atoms of 0.02 within 2A
C28 \\sim C29 \\sim C30 \\sim C28A \\sim C29A \\sim C30A: within 2A with sigma
of 0.01 and sigma for terminal atoms of 0.02 within 2A
C34 \\sim C43 \\sim C44 \\sim C45 \\sim C43A \\sim C44A \\sim C45A: within 2A
with sigma of 0.01 and sigma for terminal atoms of 0.02 within 2A
5. Rigid body (RIGU) restrains
 C13, C14, C15, C13A, C14A, C15A
 with sigma for 1-2 distances of 0.001 and sigma for 1-3 distances of 0.001
 C28, C29, C30, C28A, C29A, C30A
 with sigma for 1-2 distances of 0.001 and sigma for 1-3 distances of 0.001
 C34, C43, C44, C45, C43A, C44A, C45A
 with sigma for 1-2 distances of 0.001 and sigma for 1-3 distances of 0.001
6. Others
 Sof(C13A)=Sof(H13A)=Sof(C14A)=Sof(H14D)=Sof(H14E)=Sof(H14F)=Sof(C15A)=
 Sof(H15D)=Sof(H15E)=Sof(H15F)=1-FVAR(1)
 Sof(C13)=Sof(H13)=Sof(C14)=Sof(H14A)=Sof(H14B)=Sof(H14C)=Sof(C15)=Sof(H15A)=
 Sof(H15B)=Sof(H15C)=FVAR(1)
 Sof(C28A)=Sof(H28A)=Sof(C29A)=Sof(H29D)=Sof(H29E)=Sof(H29F)=Sof(C30A)=
 Sof(H30D)=Sof(H30E)=Sof(H30F)=1-FVAR(2)
 Sof(C28)=Sof(H28)=Sof(C29)=Sof(H29A)=Sof(H29B)=Sof(H29C)=Sof(C30)=Sof(H30A)=
 Sof(H30B)=Sof(H30C)=FVAR(2)
 Sof(C43A)=Sof(H43A)=Sof(C44A)=Sof(H44D)=Sof(H44E)=Sof(H44F)=Sof(C45A)=
 Sof(H45D)=Sof(H45E)=Sof(H45F)=1-FVAR(3)
 Sof(C43)=Sof(H43)=Sof(C44)=Sof(H44A)=Sof(H44B)=Sof(H44C)=Sof(C45)=Sof(H45A)=
 Sof(H45B)=Sof(H45C)=FVAR(3)
7.a Ternary CH refined with riding coordinates:
 C7(H7), C10(H10), C22(H22), C25(H25), C37(H37), C40(H40), C52(H52), C55(H55),
 C58(H58), C13(H13), C28(H28), C43(H43), C13A(H13A), C28A(H28A), C43A(H43A),
 C67(H67), C70(H70), C73(H73), C82(H82), C85(H85), C88(H88), C97(H97),
 C100(H100), C103(H103), C112(H112), C115(H115), C118(H118)
7.b Aromatic/amide H refined with riding coordinates:
 C3(H3), C5(H5), C18(H18), C20(H20), C33(H33), C35(H35), C48(H48), C50(H50),
 C63(H63), C65(H65), C78(H78), C80(H80), C93(H93), C95(H95), C108(H108),
 C110(H110)
7.c Idealised Me refined as rotating group:
 C8(H8A,H8B,H8C), C9(H9A,H9B,H9C), C11(H11A,H11B,H11C), C12(H12A,H12B,H12C),
 C23(H23A,H23B,H23C), C24(H24A,H24B,H24C), C26(H26A,H26B,H26C), C27(H27A,H27B,
 H27C), C38(H38A,H38B,H38C), C39(H39A,H39B,H39C), C41(H41A,H41B,H41C), C42(H42A,
 H42B,H42C), C53(H53A,H53B,H53C), C54(H54A,H54B,H54C), C56(H56A,H56B,H56C),
 C57(H57A,H57B,H57C), C59(H59A,H59B,H59C), C60(H60A,H60B,H60C), B1(H1A,H1B,H1C),
  B2(H2A,H2B,H2C), B3(H3A,H3B,H3C), B4(H4A,H4B,H4C), C14(H14A,H14B,H14C),
 C15(H15A,H15B,H15C), C29(H29A,H29B,H29C), C30(H30A,H30B,H30C), C44(H44A,H44B,
 H44C), C45(H45A,H45B,H45C), C14A(H14D,H14E,H14F), C15A(H15D,H15E,H15F),
 C29A(H29D,H29E,H29F), C30A(H30D,H30E,H30F), C44A(H44D,H44E,H44F), C45A(H45D,
 H45E,H45F), C68(H68A,H68B,H68C), C69(H69A,H69B,H69C), C71(H71A,H71B,H71C),
 C72(H72A,H72B,H72C), C74(H74A,H74B,H74C), C75(H75A,H75B,H75C), C83(H83A,H83B,
 H83C), C84(H84A,H84B,H84C), C86(H86A,H86B,H86C), C87(H87A,H87B,H87C), C89(H89A,
 H89B,H89C), C90(H90A,H90B,H90C), C98(H98A,H98B,H98C), C99(H99A,H99B,H99C),
 C101(H10A,H10B,H10C), C102(H10D,H10E,H10F), C104(H10G,H10H,H10I), C105(H10J,
 H10K,H10L), C113(H11D,H11E,H11F), C114(H11G,H11H,H11I), C116(H11J,H11K,H11L),
 C117(H11M,H11N,H11O), C119(H11P,H11Q,H11R), C120(H12D,H12E,H12F), B5(H5A,H5B,
 H5C), B6(H6A,H6B,H6C), B7(H7A,H7B,H7C), B8(H8D,H8E,H8F)
;
_olex2_submission_special_instructions 'No special instructions were received'

loop_
_space_group_symop_operation_xyz
'x, y, z'
'x, -y, z+1/2'
'x+1/2, y+1/2, z'
'x+1/2, -y+1/2, z+1/2'

loop_
_atom_site_label
_atom_site_type_symbol
_atom_site_fract_x
_atom_site_fract_y
_atom_site_fract_z
_atom_site_U_iso_or_equiv
_atom_site_adp_type
_atom_site_occupancy
_atom_site_site_symmetry_order
_atom_site_calc_flag
_atom_site_refinement_flags_posn
_atom_site_refinement_flags_adp
_atom_site_refinement_flags_occupancy
_atom_site_disorder_assembly
_atom_site_disorder_group
Hf1 Hf 0.54764(2) 0.32102(2) 0.43507(2) 0.01449(4) Uani 1 1 d . . . . .
C1 C 0.3884(2) 0.3708(2) 0.3152(2) 0.0209(9) Uani 1 1 d . . . . .
C2 C 0.3762(2) 0.4101(2) 0.2636(2) 0.0219(9) Uani 1 1 d . . . . .
C3 C 0.3187(2) 0.4259(2) 0.2189(3) 0.0344(13) Uani 1 1 d . . . . .
H3 H 0.310866 0.452107 0.184597 0.041 Uiso 1 1 calc R U . . .
C4 C 0.2732(2) 0.4043(3) 0.2236(3) 0.0443(16) Uani 1 1 d D . . . .
C5 C 0.2847(3) 0.3673(3) 0.2739(3) 0.0420(15) Uani 1 1 d . . . . .
H5 H 0.253329 0.353093 0.277360 0.050 Uiso 1 1 calc R U . . .
C6 C 0.3417(2) 0.3498(2) 0.3205(3) 0.0280(11) Uani 1 1 d . . . . .
C7 C 0.3525(3) 0.3086(3) 0.3750(3) 0.0345(13) Uani 1 1 d . . . . .
H7 H 0.391527 0.321065 0.410611 0.041 Uiso 1 1 calc R U . . .
C8 C 0.3557(3) 0.2348(3) 0.3616(3) 0.0378(13) Uani 1 1 d . . . . .
H8A H 0.317187 0.219425 0.329506 0.057 Uiso 1 1 calc R U . . .
H8B H 0.369410 0.209258 0.399251 0.057 Uiso 1 1 calc R U . . .
H8C H 0.382679 0.229331 0.347454 0.057 Uiso 1 1 calc R U . . .
C9 C 0.3097(4) 0.3179(3) 0.3957(5) 0.053(2) Uani 1 1 d . . . . .
H9A H 0.308610 0.364253 0.405107 0.079 Uiso 1 1 calc R U . . .
H9B H 0.321969 0.291483 0.432643 0.079 Uiso 1 1 calc R U . . .
H9C H 0.271014 0.303955 0.362713 0.079 Uiso 1 1 calc R U . . .
C10 C 0.4244(2) 0.4337(2) 0.2547(2) 0.0235(9) Uani 1 1 d . . . . .
H10 H 0.460513 0.437057 0.296390 0.028 Uiso 1 1 calc R U . . .
C11 C 0.4354(2) 0.3829(2) 0.2178(2) 0.0310(10) Uani 1 1 d . . . . .
H11A H 0.446533 0.341091 0.239982 0.047 Uiso 1 1 calc R U . . .
H11B H 0.466608 0.398333 0.212543 0.047 Uiso 1 1 calc R U . . .
H11C H 0.399970 0.376876 0.177241 0.047 Uiso 1 1 calc R U . . .
C12 C 0.4134(3) 0.5010(2) 0.2241(3) 0.0374(12) Uani 1 1 d . . . . .
H12A H 0.381826 0.497789 0.180873 0.056 Uiso 1 1 calc R U . . .
H12B H 0.448655 0.516183 0.226377 0.056 Uiso 1 1 calc R U . . .
H12C H 0.402721 0.532285 0.245561 0.056 Uiso 1 1 calc R U . . .
C16 C 0.5767(2) 0.2869(2) 0.5989(2) 0.0234(9) Uani 1 1 d . . . . .
C17 C 0.5396(3) 0.2510(2) 0.6107(2) 0.0279(11) Uani 1 1 d . . . . .
C18 C 0.5550(3) 0.2412(2) 0.6720(3) 0.0333(12) Uani 1 1 d . . . . .
H18 H 0.529866 0.216862 0.679902 0.040 Uiso 1 1 calc R U . . .
C19 C 0.6057(3) 0.2661(3) 0.7208(3) 0.0380(13) Uani 1 1 d D . . . .
C20 C 0.6423(3) 0.3018(3) 0.7093(3) 0.0342(12) Uani 1 1 d . . . . .
H20 H 0.677091 0.319429 0.742761 0.041 Uiso 1 1 calc R U . . .
C21 C 0.6287(3) 0.3121(2) 0.6491(3) 0.0300(12) Uani 1 1 d . . . . .
C22 C 0.6723(3) 0.3513(3) 0.6404(3) 0.0389(13) Uani 1 1 d . . . . .
H22 H 0.671326 0.332303 0.603882 0.047 Uiso 1 1 calc R U . . .
C23 C 0.6532(3) 0.4220(3) 0.6250(3) 0.0531(16) Uani 1 1 d . . . . .
H23A H 0.612220 0.423570 0.592026 0.080 Uiso 1 1 calc R U . . .
H23B H 0.676485 0.444067 0.611388 0.080 Uiso 1 1 calc R U . . .
H23C H 0.658522 0.444109 0.661683 0.080 Uiso 1 1 calc R U . . .
C24 C 0.7344(3) 0.3478(4) 0.6939(3) 0.0617(19) Uani 1 1 d . . . . .
H24A H 0.738282 0.371531 0.729227 0.093 Uiso 1 1 calc R U . . .
H24B H 0.759823 0.367820 0.681980 0.093 Uiso 1 1 calc R U . . .
H24C H 0.745471 0.301891 0.705222 0.093 Uiso 1 1 calc R U . . .
C25 C 0.4833(2) 0.2204(3) 0.5573(3) 0.0317(12) Uani 1 1 d . . . . .
H25 H 0.468823 0.249566 0.520626 0.038 Uiso 1 1 calc R U . . .
C26 C 0.4964(3) 0.1535(3) 0.5407(3) 0.0398(13) Uani 1 1 d . . . . .
H26A H 0.508927 0.123141 0.575168 0.060 Uiso 1 1 calc R U . . .
H26B H 0.527312 0.158080 0.532033 0.060 Uiso 1 1 calc R U . . .
H26C H 0.461474 0.136327 0.504069 0.060 Uiso 1 1 calc R U . . .
C27 C 0.4347(3) 0.2132(3) 0.5699(3) 0.0500(16) Uani 1 1 d . . . . .
H27A H 0.399302 0.198678 0.532229 0.075 Uiso 1 1 calc R U . . .
H27B H 0.427686 0.255518 0.582894 0.075 Uiso 1 1 calc R U . . .
H27C H 0.445854 0.180738 0.602536 0.075 Uiso 1 1 calc R U . . .
C31 C 0.6467(2) 0.4638(2) 0.4468(2) 0.0201(8) Uani 1 1 d . . . . .
C32 C 0.7020(2) 0.4509(2) 0.4565(2) 0.0224(9) Uani 1 1 d . . . . .
C33 C 0.7373(2) 0.5025(3) 0.4609(3) 0.0300(11) Uani 1 1 d . . . . .
H33 H 0.774764 0.493456 0.468608 0.036 Uiso 1 1 calc R U . . .
C34 C 0.7189(3) 0.5673(2) 0.4545(3) 0.0372(13) Uani 1 1 d D U . . .
C35 C 0.6640(3) 0.5799(2) 0.4435(3) 0.0359(12) Uani 1 1 d . . . . .
H35 H 0.651099 0.623947 0.439119 0.043 Uiso 1 1 calc R U . . .
C36 C 0.6273(2) 0.5289(2) 0.4386(2) 0.0276(10) Uani 1 1 d . . . . .
C37 C 0.5669(2) 0.5451(2) 0.4237(3) 0.0347(12) Uani 1 1 d . . . . .
H37 H 0.543605 0.504009 0.407241 0.042 Uiso 1 1 calc R U . . .
C38 C 0.5669(3) 0.5634(3) 0.4815(3) 0.0492(15) Uani 1 1 d . . . . .
H38A H 0.588880 0.604006 0.498904 0.074 Uiso 1 1 calc R U . . .
H38B H 0.584813 0.528069 0.511873 0.074 Uiso 1 1 calc R U . . .
H38C H 0.526910 0.569890 0.470815 0.074 Uiso 1 1 calc R U . . .
C39 C 0.5359(3) 0.5971(3) 0.3741(3) 0.0458(14) Uani 1 1 d . . . . .
H39A H 0.495132 0.599260 0.361816 0.069 Uiso 1 1 calc R U . . .
H39B H 0.538202 0.585816 0.338246 0.069 Uiso 1 1 calc R U . . .
H39C H 0.554246 0.639798 0.390297 0.069 Uiso 1 1 calc R U . . .
C40 C 0.7241(2) 0.3807(2) 0.4644(2) 0.0268(10) Uani 1 1 d . . . . .
H40 H 0.689502 0.351999 0.439233 0.032 Uiso 1 1 calc R U . . .
C41 C 0.7524(3) 0.3587(3) 0.5320(3) 0.0400(14) Uani 1 1 d . . . . .
H41A H 0.759485 0.311360 0.534960 0.060 Uiso 1 1 calc R U . . .
H41B H 0.726418 0.368898 0.546626 0.060 Uiso 1 1 calc R U . . .
H41C H 0.789180 0.381870 0.557500 0.060 Uiso 1 1 calc R U . . .
C42 C 0.7654(3) 0.3690(3) 0.4419(3) 0.0397(13) Uani 1 1 d . . . . .
H42A H 0.802006 0.391913 0.469008 0.060 Uiso 1 1 calc R U . . .
H42B H 0.747859 0.385668 0.399768 0.060 Uiso 1 1 calc R U . . .
H42C H 0.772808 0.321899 0.442462 0.060 Uiso 1 1 calc R U . . .
C46 C 0.58839(19) 0.1653(2) 0.3786(2) 0.0204(8) Uani 1 1 d . . . . .
C47 C 0.60968(19) 0.1699(2) 0.3384(2) 0.0217(9) Uani 1 1 d . . . . .
C48 C 0.6205(2) 0.1136(2) 0.3168(2) 0.0264(9) Uani 1 1 d . . . . .
H48 H 0.634013 0.117239 0.289427 0.032 Uiso 1 1 calc R U . . .
C49 C 0.6126(2) 0.0519(2) 0.3334(2) 0.0266(10) Uani 1 1 d . . . . .
C50 C 0.5931(2) 0.0468(2) 0.3736(2) 0.0275(9) Uani 1 1 d . . . . .
H50 H 0.587619 0.004569 0.385441 0.033 Uiso 1 1 calc R U . . .
C51 C 0.5812(2) 0.1026(2) 0.3971(2) 0.0219(9) Uani 1 1 d . . . . .
C52 C 0.5583(2) 0.0944(2) 0.4396(3) 0.0290(12) Uani 1 1 d . . . . .
H52 H 0.562223 0.137572 0.459923 0.035 Uiso 1 1 calc R U . . .
C53 C 0.5923(2) 0.0432(2) 0.4906(2) 0.0298(10) Uani 1 1 d . . . . .
H53A H 0.590771 0.000768 0.471894 0.045 Uiso 1 1 calc R U . . .
H53B H 0.575066 0.039114 0.515744 0.045 Uiso 1 1 calc R U . . .
H53C H 0.632758 0.057263 0.516714 0.045 Uiso 1 1 calc R U . . .
C54 C 0.4938(2) 0.0764(3) 0.4024(3) 0.0366(13) Uani 1 1 d . . . . .
H54A H 0.471818 0.111601 0.373070 0.055 Uiso 1 1 calc R U . . .
H54B H 0.479908 0.070623 0.430462 0.055 Uiso 1 1 calc R U . . .
H54C H 0.488427 0.035506 0.379860 0.055 Uiso 1 1 calc R U . . .
C55 C 0.6202(2) 0.2374(2) 0.3192(2) 0.0243(9) Uani 1 1 d . . . . .
H55 H 0.628017 0.269326 0.352423 0.029 Uiso 1 1 calc R U . . .
C56 C 0.6714(2) 0.2398(3) 0.3108(2) 0.0323(11) Uani 1 1 d . . . . .
H56A H 0.705800 0.221940 0.347530 0.048 Uiso 1 1 calc R U . . .
H56B H 0.678765 0.285282 0.304615 0.048 Uiso 1 1 calc R U . . .
H56C H 0.662688 0.213589 0.274719 0.048 Uiso 1 1 calc R U . . .
C57 C 0.5649(2) 0.2593(3) 0.2602(2) 0.0332(12) Uani 1 1 d . . . . .
H57A H 0.556152 0.228943 0.226721 0.050 Uiso 1 1 calc R U . . .
H57B H 0.570309 0.303564 0.249156 0.050 Uiso 1 1 calc R U . . .
H57C H 0.532619 0.259577 0.266991 0.050 Uiso 1 1 calc R U . . .
C58 C 0.6257(2) -0.0096(2) 0.3090(3) 0.0331(11) Uani 1 1 d . . . . .
H58 H 0.614159 -0.048274 0.324039 0.040 Uiso 1 1 calc R U . . .
C59 C 0.6910(2) -0.0150(3) 0.3352(3) 0.0385(12) Uani 1 1 d . . . . .
H59A H 0.699236 -0.056652 0.322233 0.058 Uiso 1 1 calc R U . . .
H59B H 0.712144 -0.013292 0.380312 0.058 Uiso 1 1 calc R U . . .
H59C H 0.703395 0.021429 0.319853 0.058 Uiso 1 1 calc R U . . .
C60 C 0.5898(3) -0.0112(3) 0.2384(3) 0.0481(15) Uani 1 1 d . . . . .
H60A H 0.548778 -0.005140 0.223759 0.072 Uiso 1 1 calc R U . . .
H60B H 0.595126 -0.053631 0.223999 0.072 Uiso 1 1 calc R U . . .
H60C H 0.602605 0.023997 0.222228 0.072 Uiso 1 1 calc R U . . .
B1 B 0.4528(2) 0.3509(2) 0.3645(2) 0.0184(9) Uani 1 1 d . . . . .
H1A H 0.475408 0.393964 0.401803 0.028 Uiso 1 1 calc R U . . .
H1B H 0.478990 0.342264 0.339349 0.028 Uiso 1 1 calc R U . . .
H1C H 0.452894 0.301349 0.389825 0.028 Uiso 1 1 calc R U . . .
B2 B 0.5616(2) 0.2990(2) 0.5308(2) 0.0217(10) Uani 1 1 d . . . . .
H2A H 0.537654 0.350839 0.512662 0.033 Uiso 1 1 calc R U . . .
H2B H 0.530305 0.256073 0.497892 0.033 Uiso 1 1 calc R U . . .
H2C H 0.605414 0.299061 0.530221 0.033 Uiso 1 1 calc R U . . .
B3 B 0.6072(2) 0.4058(2) 0.4437(2) 0.0202(9) Uani 1 1 d . . . . .
H3A H 0.579893 0.422993 0.465733 0.030 Uiso 1 1 calc R U . . .
H3B H 0.637045 0.359841 0.471998 0.030 Uiso 1 1 calc R U . . .
H3C H 0.574686 0.390307 0.390932 0.030 Uiso 1 1 calc R U . . .
B4 B 0.5720(2) 0.2289(2) 0.4017(2) 0.0187(9) Uani 1 1 d . . . . .
H4A H 0.527285 0.219785 0.399381 0.028 Uiso 1 1 calc R U . . .
H4B H 0.566530 0.274440 0.369393 0.028 Uiso 1 1 calc R U . . .
H4C H 0.609684 0.240559 0.453870 0.028 Uiso 1 1 calc R U . . .
C13 C 0.2124(3) 0.4231(4) 0.1676(4) 0.0331(19) Uani 0.686(16) 1 d D U P A 1
H13 H 0.214085 0.428792 0.129746 0.040 Uiso 0.686(16) 1 calc R U P A 1
C14 C 0.1948(5) 0.4885(6) 0.1845(5) 0.051(3) Uani 0.686(16) 1 d D U P A 1
H14A H 0.221706 0.523205 0.189161 0.077 Uiso 0.686(16) 1 calc R U P A 1
H14B H 0.196122 0.483070 0.223285 0.077 Uiso 0.686(16) 1 calc R U P A 1
H14C H 0.155368 0.500416 0.151658 0.077 Uiso 0.686(16) 1 calc R U P A 1
C15 C 0.1685(7) 0.3720(8) 0.1570(9) 0.069(5) Uani 0.686(16) 1 d D U P A 1
H15A H 0.179834 0.329800 0.148296 0.104 Uiso 0.686(16) 1 calc R U P A 1
H15B H 0.130454 0.384831 0.121963 0.104 Uiso 0.686(16) 1 calc R U P A 1
H15C H 0.166346 0.367965 0.193975 0.104 Uiso 0.686(16) 1 calc R U P A 1
C28 C 0.6233(4) 0.2537(3) 0.7877(3) 0.0370(15) Uani 0.845(9) 1 d D U P B 1
H28 H 0.665393 0.264355 0.815014 0.044 Uiso 0.845(9) 1 calc R U P B 1
C29 C 0.6145(5) 0.1842(3) 0.8005(3) 0.062(2) Uani 0.845(9) 1 d D U P B 1
H29A H 0.634376 0.154349 0.787695 0.093 Uiso 0.845(9) 1 calc R U P B 1
H29B H 0.572964 0.174128 0.777473 0.093 Uiso 0.845(9) 1 calc R U P B 1
H29C H 0.630317 0.178858 0.844714 0.093 Uiso 0.845(9) 1 calc R U P B 1
C30 C 0.5893(4) 0.3006(4) 0.8037(4) 0.046(2) Uani 0.845(9) 1 d D U P B 1
H30A H 0.598985 0.345955 0.799982 0.069 Uiso 0.845(9) 1 calc R U P B 1
H30B H 0.599530 0.292509 0.846073 0.069 Uiso 0.845(9) 1 calc R U P B 1
H30C H 0.547713 0.293420 0.775340 0.069 Uiso 0.845(9) 1 calc R U P B 1
C43 C 0.7448(15) 0.6251(14) 0.4366(13) 0.048(4) Uani 0.233(14) 1 d D U P C 1
H43 H 0.711340 0.656299 0.417559 0.058 Uiso 0.233(14) 1 calc R U P C 1
C44 C 0.7531(19) 0.615(2) 0.3849(15) 0.053(5) Uani 0.233(14) 1 d D U P C 1
H44A H 0.772943 0.572802 0.390350 0.080 Uiso 0.233(14) 1 calc R U P C 1
H44B H 0.776599 0.650373 0.383691 0.080 Uiso 0.233(14) 1 calc R U P C 1
H44C H 0.715329 0.613865 0.346138 0.080 Uiso 0.233(14) 1 calc R U P C 1
C45 C 0.7817(15) 0.6552(15) 0.4972(12) 0.060(6) Uani 0.233(14) 1 d D U P C 1
H45A H 0.765747 0.646109 0.522946 0.090 Uiso 0.233(14) 1 calc R U P C 1
H45B H 0.783183 0.702698 0.492404 0.090 Uiso 0.233(14) 1 calc R U P C 1
H45C H 0.820864 0.636966 0.516754 0.090 Uiso 0.233(14) 1 calc R U P C 1
C13A C 0.2066(6) 0.4199(8) 0.1947(8) 0.035(4) Uani 0.314(16) 1 d D U P A 2
H13A H 0.195579 0.421244 0.226275 0.042 Uiso 0.314(16) 1 calc R U P A 2
C14A C 0.1752(14) 0.3612(14) 0.1456(16) 0.040(5) Uani 0.314(16) 1 d D U P A 2
H14D H 0.196718 0.352021 0.125459 0.060 Uiso 0.314(16) 1 calc R U P A 2
H14E H 0.135515 0.374123 0.114498 0.060 Uiso 0.314(16) 1 calc R U P A 2
H14F H 0.174421 0.321714 0.166973 0.060 Uiso 0.314(16) 1 calc R U P A 2
C15A C 0.1965(11) 0.4828(11) 0.1620(11) 0.049(5) Uani 0.314(16) 1 d D U P A 2
H15D H 0.219775 0.517186 0.191579 0.073 Uiso 0.314(16) 1 calc R U P A 2
H15E H 0.155338 0.494294 0.141163 0.073 Uiso 0.314(16) 1 calc R U P A 2
H15F H 0.207547 0.478588 0.131367 0.073 Uiso 0.314(16) 1 calc R U P A 2
C28A C 0.6207(17) 0.2747(19) 0.7874(12) 0.050(6) Uani 0.155(9) 1 d D U P B 2
H28A H 0.628030 0.321264 0.801795 0.060 Uiso 0.155(9) 1 calc R U P B 2
C29A C 0.6729(16) 0.231(2) 0.8234(15) 0.056(7) Uani 0.155(9) 1 d D U P B 2
H29D H 0.704995 0.247617 0.820356 0.084 Uiso 0.155(9) 1 calc R U P B 2
H29E H 0.663138 0.186262 0.806423 0.084 Uiso 0.155(9) 1 calc R U P B 2
H29F H 0.684323 0.229862 0.866714 0.084 Uiso 0.155(9) 1 calc R U P B 2
C30A C 0.5720(17) 0.242(2) 0.7917(18) 0.059(6) Uani 0.155(9) 1 d D U P B 2
H30D H 0.536677 0.268262 0.769279 0.089 Uiso 0.155(9) 1 calc R U P B 2
H30E H 0.583788 0.238298 0.834992 0.089 Uiso 0.155(9) 1 calc R U P B 2
H30F H 0.564552 0.197914 0.773420 0.089 Uiso 0.155(9) 1 calc R U P B 2
C43A C 0.7629(4) 0.6216(4) 0.4637(5) 0.0414(19) Uani 0.767(14) 1 d D U P C 2
H43A H 0.801560 0.608210 0.499534 0.050 Uiso 0.767(14) 1 calc R U P C 2
C44A C 0.7495(4) 0.6881(4) 0.4783(4) 0.046(2) Uani 0.767(14) 1 d D U P C 2
H44D H 0.713463 0.704637 0.442626 0.069 Uiso 0.767(14) 1 calc R U P C 2
H44E H 0.781233 0.718319 0.488207 0.069 Uiso 0.767(14) 1 calc R U P C 2
H44F H 0.744891 0.684683 0.513761 0.069 Uiso 0.767(14) 1 calc R U P C 2
C45A C 0.7675(6) 0.6214(6) 0.4080(6) 0.058(3) Uani 0.767(14) 1 d D U P C 2
H45D H 0.780395 0.578157 0.403355 0.088 Uiso 0.767(14) 1 calc R U P C 2
H45E H 0.795516 0.654709 0.412657 0.088 Uiso 0.767(14) 1 calc R U P C 2
H45F H 0.729514 0.631274 0.371339 0.088 Uiso 0.767(14) 1 calc R U P C 2
Hf2 Hf 0.46091(2) 0.69058(2) 0.55501(2) 0.01415(4) Uani 1 1 d . . . . .
C61 C 0.3579(2) 0.5500(2) 0.5385(2) 0.0205(9) Uani 1 1 d . . . . .
C62 C 0.3745(2) 0.4845(2) 0.5395(2) 0.0229(9) Uani 1 1 d . . . . .
C63 C 0.3397(2) 0.4336(2) 0.5382(2) 0.0273(10) Uani 1 1 d . . . . .
H63 H 0.351248 0.389500 0.538750 0.033 Uiso 1 1 calc R U . . .
C64 C 0.2889(2) 0.4457(2) 0.5360(3) 0.0295(11) Uani 1 1 d . . . . .
C65 C 0.2719(2) 0.5104(2) 0.5342(3) 0.0272(11) Uani 1 1 d . . . . .
H65 H 0.236767 0.519055 0.532343 0.033 Uiso 1 1 calc R U . . .
C66 C 0.3052(2) 0.5632(2) 0.5349(2) 0.0212(9) Uani 1 1 d . . . . .
C67 C 0.2850(2) 0.6335(2) 0.5299(2) 0.0244(9) Uani 1 1 d . . . . .
H67 H 0.320184 0.661781 0.553083 0.029 Uiso 1 1 calc R U . . .
C68 C 0.2525(3) 0.6553(3) 0.4630(3) 0.0335(12) Uani 1 1 d . . . . .
H68A H 0.277654 0.650526 0.446546 0.050 Uiso 1 1 calc R U . . .
H68B H 0.240946 0.701245 0.460223 0.050 Uiso 1 1 calc R U . . .
H68C H 0.217881 0.627994 0.438983 0.050 Uiso 1 1 calc R U . . .
C69 C 0.2465(2) 0.6464(3) 0.5563(3) 0.0353(12) Uani 1 1 d . . . . .
H69A H 0.210173 0.621896 0.532294 0.053 Uiso 1 1 calc R U . . .
H69B H 0.237975 0.693368 0.553918 0.053 Uiso 1 1 calc R U . . .
H69C H 0.266774 0.632138 0.599356 0.053 Uiso 1 1 calc R U . . .
C70 C 0.4299(2) 0.4685(2) 0.5389(2) 0.0290(10) Uani 1 1 d . . . . .
H70 H 0.460033 0.501333 0.566001 0.035 Uiso 1 1 calc R U . . .
C71 C 0.4193(3) 0.4760(3) 0.4743(3) 0.0384(12) Uani 1 1 d . . . . .
H71A H 0.391141 0.443171 0.446888 0.058 Uiso 1 1 calc R U . . .
H71B H 0.455879 0.469705 0.476050 0.058 Uiso 1 1 calc R U . . .
H71C H 0.404269 0.520005 0.458633 0.058 Uiso 1 1 calc R U . . .
C72 C 0.4549(3) 0.4010(3) 0.5635(3) 0.0422(14) Uani 1 1 d . . . . .
H72A H 0.460560 0.395327 0.604416 0.063 Uiso 1 1 calc R U . . .
H72B H 0.492212 0.396704 0.566604 0.063 Uiso 1 1 calc R U . . .
H72C H 0.428111 0.367491 0.535517 0.063 Uiso 1 1 calc R U . . .
C73 C 0.2529(3) 0.3887(3) 0.5362(3) 0.0398(14) Uani 1 1 d . . . . .
H73 H 0.278190 0.348996 0.549494 0.048 Uiso 1 1 calc R U . . .
C74 C 0.2026(3) 0.3756(4) 0.4719(4) 0.065(2) Uani 1 1 d . . . . .
H74A H 0.176718 0.413672 0.456967 0.097 Uiso 1 1 calc R U . . .
H74B H 0.181285 0.337004 0.472128 0.097 Uiso 1 1 calc R U . . .
H74C H 0.217088 0.367548 0.444587 0.097 Uiso 1 1 calc R U . . .
C75 C 0.2335(3) 0.3973(3) 0.5813(4) 0.0558(19) Uani 1 1 d . . . . .
H75A H 0.267224 0.406413 0.622348 0.084 Uiso 1 1 calc R U . . .
H75B H 0.214496 0.357066 0.582595 0.084 Uiso 1 1 calc R U . . .
H75C H 0.206166 0.433964 0.568080 0.084 Uiso 1 1 calc R U . . .
C76 C 0.4357(2) 0.71865(19) 0.3915(2) 0.0187(8) Uani 1 1 d . . . . .
C77 C 0.4657(2) 0.7653(2) 0.3779(2) 0.0205(9) Uani 1 1 d . . . . .
C78 C 0.4566(2) 0.7680(2) 0.3186(2) 0.0223(9) Uani 1 1 d . . . . .
H78 H 0.478100 0.798469 0.310449 0.027 Uiso 1 1 calc R U . . .
C79 C 0.4170(2) 0.7274(2) 0.2716(2) 0.0211(9) Uani 1 1 d . . . . .
C80 C 0.3862(2) 0.6838(2) 0.2846(2) 0.0209(9) Uani 1 1 d . . . . .
H80 H 0.358243 0.656464 0.252511 0.025 Uiso 1 1 calc R U . . .
C81 C 0.3946(2) 0.67811(19) 0.3432(2) 0.0199(10) Uani 1 1 d . . . . .
C82 C 0.3574(2) 0.6294(2) 0.3534(2) 0.0240(9) Uani 1 1 d . . . . .
H82 H 0.375906 0.624294 0.398941 0.029 Uiso 1 1 calc R U . . .
C83 C 0.2973(3) 0.6570(3) 0.3283(4) 0.0560(18) Uani 1 1 d . . . . .
H83A H 0.300174 0.699131 0.348134 0.084 Uiso 1 1 calc R U . . .
H83B H 0.274698 0.626278 0.336914 0.084 Uiso 1 1 calc R U . . .
H83C H 0.278035 0.663300 0.283730 0.084 Uiso 1 1 calc R U . . .
C84 C 0.3548(3) 0.5614(3) 0.3271(3) 0.0400(13) Uani 1 1 d . . . . .
H84A H 0.333854 0.563953 0.282040 0.060 Uiso 1 1 calc R U . . .
H84B H 0.334731 0.531218 0.339371 0.060 Uiso 1 1 calc R U . . .
H84C H 0.394281 0.545516 0.342981 0.060 Uiso 1 1 calc R U . . .
C85 C 0.5094(2) 0.8123(2) 0.4263(2) 0.0286(11) Uani 1 1 d . . . . .
H85 H 0.497229 0.819964 0.456525 0.034 Uiso 1 1 calc R U . . .
C86 C 0.5106(3) 0.8790(3) 0.4002(3) 0.0507(17) Uani 1 1 d . . . . .
H86A H 0.532305 0.910088 0.434067 0.076 Uiso 1 1 calc R U . . .
H86B H 0.470889 0.894867 0.373118 0.076 Uiso 1 1 calc R U . . .
H86C H 0.529428 0.874819 0.376636 0.076 Uiso 1 1 calc R U . . .
C87 C 0.5691(2) 0.7808(4) 0.4616(3) 0.0484(16) Uani 1 1 d . . . . .
H87A H 0.566083 0.736872 0.475180 0.073 Uiso 1 1 calc R U . . .
H87B H 0.595052 0.807718 0.497686 0.073 Uiso 1 1 calc R U . . .
H87C H 0.584602 0.777588 0.434824 0.073 Uiso 1 1 calc R U . . .
C88 C 0.4085(2) 0.7321(2) 0.2080(2) 0.0262(10) Uani 1 1 d . . . . .
H88 H 0.437977 0.763472 0.210831 0.031 Uiso 1 1 calc R U . . .
C89 C 0.3484(2) 0.7600(3) 0.1613(2) 0.0384(12) Uani 1 1 d . . . . .
H89A H 0.318467 0.730725 0.158340 0.058 Uiso 1 1 calc R U . . .
H89B H 0.344086 0.763506 0.120856 0.058 Uiso 1 1 calc R U . . .
H89C H 0.344352 0.803459 0.174834 0.058 Uiso 1 1 calc R U . . .
C90 C 0.4175(3) 0.6668(3) 0.1853(3) 0.0371(14) Uani 1 1 d . . . . .
H90A H 0.455055 0.648415 0.216568 0.056 Uiso 1 1 calc R U . . .
H90B H 0.416575 0.673717 0.146936 0.056 Uiso 1 1 calc R U . . .
H90C H 0.386550 0.636364 0.177895 0.056 Uiso 1 1 calc R U . . .
C91 C 0.42947(19) 0.85457(19) 0.6110(2) 0.0187(8) Uani 1 1 d . . . . .
C92 C 0.4301(2) 0.9130(2) 0.5813(2) 0.0214(9) Uani 1 1 d . . . . .
C93 C 0.4155(2) 0.9728(2) 0.5967(2) 0.0268(9) Uani 1 1 d . . . . .
H93 H 0.416032 1.011728 0.576575 0.032 Uiso 1 1 calc R U . . .
C94 C 0.4001(2) 0.9767(2) 0.6404(2) 0.0270(9) Uani 1 1 d . . . . .
C95 C 0.4003(2) 0.9199(2) 0.6701(2) 0.0254(10) Uani 1 1 d . . . . .
H95 H 0.390199 0.922129 0.700336 0.030 Uiso 1 1 calc R U . . .
C96 C 0.41503(18) 0.8590(2) 0.65645(19) 0.0200(8) Uani 1 1 d . . . . .
C97 C 0.4125(2) 0.7992(2) 0.6907(2) 0.0233(9) Uani 1 1 d . . . . .
H97 H 0.439257 0.765468 0.690803 0.028 Uiso 1 1 calc DR U . . .
C98 C 0.3521(2) 0.7691(2) 0.6582(2) 0.0322(11) Uani 1 1 d . . . . .
H98A H 0.324506 0.801341 0.656355 0.048 Uiso 1 1 calc R U . . .
H98B H 0.352379 0.730429 0.681166 0.048 Uiso 1 1 calc R U . . .
H98C H 0.340527 0.756106 0.616363 0.048 Uiso 1 1 calc R U . . .
C99 C 0.4330(2) 0.8135(2) 0.7582(2) 0.0301(10) Uani 1 1 d . . . . .
H99A H 0.470301 0.836440 0.778040 0.045 Uiso 1 1 calc R U . . .
H99B H 0.437504 0.772157 0.779808 0.045 Uiso 1 1 calc R U . . .
H99C H 0.404345 0.841030 0.759811 0.045 Uiso 1 1 calc R U . . .
C100 C 0.4499(2) 0.9137(2) 0.5361(2) 0.0271(11) Uani 1 1 d . . . . .
H100 H 0.438968 0.870326 0.514718 0.033 Uiso 1 1 calc R U . . .
C101 C 0.5165(3) 0.9188(3) 0.5702(3) 0.0375(13) Uani 1 1 d . . . . .
H10A H 0.528763 0.912965 0.540675 0.056 Uiso 1 1 calc R U . . .
H10B H 0.534161 0.884629 0.601837 0.056 Uiso 1 1 calc R U . . .
H10C H 0.528995 0.961985 0.589637 0.056 Uiso 1 1 calc R U . . .
C102 C 0.4223(3) 0.9660(2) 0.4859(2) 0.0354(12) Uani 1 1 d . . . . .
H10D H 0.437449 1.009213 0.504046 0.053 Uiso 1 1 calc R U . . .
H10E H 0.380173 0.965437 0.466913 0.053 Uiso 1 1 calc R U . . .
H10F H 0.431567 0.956886 0.454436 0.053 Uiso 1 1 calc R U . . .
C103 C 0.3822(2) 1.0421(2) 0.6551(3) 0.0366(12) Uani 1 1 d . . . . .
H103 H 0.385621 1.076818 0.629526 0.044 Uiso 1 1 calc R U . . .
C104 C 0.3192(2) 1.0401(3) 0.6376(3) 0.0377(12) Uani 1 1 d . . . . .
H10G H 0.294166 1.030166 0.593568 0.057 Uiso 1 1 calc R U . . .
H10H H 0.308482 1.082801 0.646176 0.057 Uiso 1 1 calc R U . . .
H10I H 0.314609 1.006141 0.661697 0.057 Uiso 1 1 calc R U . . .
C105 C 0.4231(3) 1.0606(3) 0.7231(3) 0.0481(15) Uani 1 1 d . . . . .
H10J H 0.419420 1.028304 0.749169 0.072 Uiso 1 1 calc R U . . .
H10K H 0.412731 1.104126 0.730537 0.072 Uiso 1 1 calc R U . . .
H10L H 0.463115 1.061221 0.732922 0.072 Uiso 1 1 calc R U . . .
C106 C 0.6177(2) 0.6289(2) 0.6745(2) 0.0202(9) Uani 1 1 d . . . . .
C107 C 0.6651(2) 0.6538(2) 0.6716(2) 0.0253(10) Uani 1 1 d . . . . .
C108 C 0.7212(2) 0.6375(3) 0.7175(3) 0.0313(11) Uani 1 1 d . . . . .
H108 H 0.752505 0.655501 0.715692 0.038 Uiso 1 1 calc R U . . .
C109 C 0.7335(2) 0.5960(2) 0.7660(2) 0.0276(10) Uani 1 1 d . . . . .
C110 C 0.6869(2) 0.5689(2) 0.7664(2) 0.0260(10) Uani 1 1 d . . . . .
H110 H 0.694069 0.538661 0.797911 0.031 Uiso 1 1 calc R U . . .
C111 C 0.6300(2) 0.5848(2) 0.7220(2) 0.0217(9) Uani 1 1 d . . . . .
C112 C 0.5823(2) 0.5511(2) 0.7268(2) 0.0258(10) Uani 1 1 d . . . . .
H112 H 0.545646 0.575961 0.699730 0.031 Uiso 1 1 calc DR U . . .
C113 C 0.5924(3) 0.5512(3) 0.7909(2) 0.0425(14) Uani 1 1 d . . . . .
H11D H 0.624225 0.521298 0.817304 0.064 Uiso 1 1 calc R U . . .
H11E H 0.557063 0.536757 0.788897 0.064 Uiso 1 1 calc R U . . .
H11F H 0.602318 0.595632 0.807934 0.064 Uiso 1 1 calc R U . . .
C114 C 0.5721(3) 0.4808(3) 0.7017(3) 0.0510(15) Uani 1 1 d . . . . .
H11G H 0.605144 0.453276 0.730206 0.076 Uiso 1 1 calc R U . . .
H11H H 0.568024 0.480945 0.661298 0.076 Uiso 1 1 calc R U . . .
H11I H 0.536711 0.463332 0.697672 0.076 Uiso 1 1 calc R U . . .
C115 C 0.6546(2) 0.7016(3) 0.6212(3) 0.0309(11) Uani 1 1 d . . . . .
H115 H 0.614080 0.694525 0.585768 0.037 Uiso 1 1 calc DR U . . .
C116 C 0.6586(3) 0.7731(3) 0.6432(3) 0.0496(17) Uani 1 1 d . . . . .
H11J H 0.627969 0.781113 0.651665 0.074 Uiso 1 1 calc R U . . .
H11K H 0.653932 0.803242 0.611040 0.074 Uiso 1 1 calc R U . . .
H11L H 0.696504 0.780264 0.680858 0.074 Uiso 1 1 calc R U . . .
C117 C 0.6946(4) 0.6904(4) 0.5978(4) 0.058(2) Uani 1 1 d . . . . .
H11M H 0.733445 0.706594 0.628233 0.087 Uiso 1 1 calc R U . . .
H11N H 0.679789 0.713952 0.558840 0.087 Uiso 1 1 calc R U . . .
H11O H 0.696550 0.643421 0.591107 0.087 Uiso 1 1 calc R U . . .
C118 C 0.7952(2) 0.5795(3) 0.8157(3) 0.0328(12) Uani 1 1 d . . . . .
H118 H 0.793476 0.556077 0.849017 0.039 Uiso 1 1 calc R U . . .
C119 C 0.8233(3) 0.5338(4) 0.7933(3) 0.061(2) Uani 1 1 d . . . . .
H11P H 0.826300 0.555383 0.760836 0.091 Uiso 1 1 calc R U . . .
H11Q H 0.799877 0.493997 0.776750 0.091 Uiso 1 1 calc R U . . .
H11R H 0.862125 0.522283 0.827608 0.091 Uiso 1 1 calc R U . . .
C120 C 0.8319(3) 0.6425(3) 0.8450(3) 0.0485(17) Uani 1 1 d . . . . .
H12D H 0.838508 0.664207 0.815113 0.073 Uiso 1 1 calc R U . . .
H12E H 0.869246 0.630565 0.881657 0.073 Uiso 1 1 calc R U . . .
H12F H 0.811195 0.672291 0.856857 0.073 Uiso 1 1 calc R U . . .
B5 B 0.3983(2) 0.6092(2) 0.5434(2) 0.0188(9) Uani 1 1 d . . . . .
H5A H 0.423311 0.630801 0.594829 0.028 Uiso 1 1 calc R U . . .
H5B H 0.369092 0.651407 0.507692 0.028 Uiso 1 1 calc R U . . .
H5C H 0.432880 0.589884 0.531462 0.028 Uiso 1 1 calc R U . . .
B6 B 0.4481(2) 0.7102(2) 0.4595(2) 0.0176(9) Uani 1 1 d . . . . .
H6A H 0.456886 0.653418 0.473923 0.026 Uiso 1 1 calc R U . . .
H6B H 0.406929 0.728781 0.460750 0.026 Uiso 1 1 calc R U . . .
H6C H 0.489861 0.741885 0.494864 0.026 Uiso 1 1 calc R U . . .
B7 B 0.4429(2) 0.7865(2) 0.5907(2) 0.0199(9) Uani 1 1 d . . . . .
H7A H 0.398701 0.763336 0.549446 0.030 Uiso 1 1 calc R U . . .
H7B H 0.464429 0.749540 0.633675 0.030 Uiso 1 1 calc DR U . . .
H7C H 0.475825 0.795334 0.573554 0.030 Uiso 1 1 calc R U . . .
B8 B 0.5536(2) 0.6530(2) 0.6248(2) 0.0195(9) Uani 1 1 d . . . . .
H8D H 0.523979 0.650154 0.646619 0.029 Uiso 1 1 calc DR U . . .
H8E H 0.533375 0.618461 0.580107 0.029 Uiso 1 1 calc R U . . .
H8F H 0.555184 0.708543 0.610285 0.029 Uiso 1 1 calc DR U . . .

loop_
_atom_site_aniso_label
_atom_site_aniso_U_11
_atom_site_aniso_U_22
_atom_site_aniso_U_33
_atom_site_aniso_U_23
_atom_site_aniso_U_13
_atom_site_aniso_U_12
Hf1 0.01564(8) 0.01572(6) 0.01409(8) 0.00041(6) 0.00921(7) -0.00112(6)
C1 0.019(2) 0.0227(19) 0.019(2) -0.0043(15) 0.0084(19) 0.0008(15)
C2 0.022(2) 0.0204(19) 0.020(2) -0.0050(15) 0.0088(19) 0.0007(15)
C3 0.023(3) 0.025(2) 0.032(3) -0.0019(19) -0.001(2) 0.0023(18)
C4 0.021(3) 0.031(3) 0.056(4) 0.000(2) 0.003(3) 0.0024(19)
C5 0.020(3) 0.043(3) 0.063(4) -0.015(3) 0.022(3) -0.008(2)
C6 0.022(3) 0.028(2) 0.033(3) -0.0086(19) 0.015(2) -0.0033(18)
C7 0.036(3) 0.043(3) 0.034(3) -0.007(2) 0.026(3) -0.013(2)
C8 0.040(3) 0.042(3) 0.043(3) -0.007(2) 0.030(3) -0.017(2)
C9 0.051(5) 0.069(5) 0.071(6) -0.019(3) 0.055(5) -0.017(3)
C10 0.028(2) 0.0193(19) 0.021(2) 0.0015(15) 0.0117(19) 0.0012(16)
C11 0.035(3) 0.030(2) 0.032(3) -0.008(2) 0.020(2) 0.000(2)
C12 0.056(3) 0.027(2) 0.040(3) 0.007(2) 0.033(3) 0.007(2)
C16 0.035(3) 0.0213(19) 0.021(2) 0.0004(16) 0.020(2) 0.0032(17)
C17 0.043(3) 0.022(2) 0.024(2) -0.0004(17) 0.022(2) 0.0004(19)
C18 0.056(4) 0.025(2) 0.034(3) 0.0048(19) 0.034(3) 0.002(2)
C19 0.062(4) 0.033(3) 0.026(3) 0.0050(19) 0.028(3) 0.010(2)
C20 0.042(3) 0.040(3) 0.024(3) -0.004(2) 0.019(2) -0.002(2)
C21 0.039(3) 0.035(3) 0.018(2) -0.0025(17) 0.016(2) 0.0012(19)
C22 0.036(3) 0.053(3) 0.026(3) -0.011(2) 0.016(2) -0.006(2)
C23 0.047(4) 0.063(4) 0.052(4) 0.006(3) 0.028(3) -0.010(3)
C24 0.035(3) 0.081(5) 0.052(4) -0.005(4) 0.011(3) -0.007(3)
C25 0.040(3) 0.030(3) 0.038(3) -0.004(2) 0.030(3) -0.006(2)
C26 0.048(3) 0.033(3) 0.042(3) -0.009(2) 0.026(3) -0.003(2)
C27 0.056(4) 0.056(4) 0.064(4) -0.018(3) 0.049(4) -0.012(3)
C31 0.019(2) 0.024(2) 0.020(2) -0.0009(15) 0.0120(18) -0.0034(15)
C32 0.023(2) 0.025(2) 0.017(2) 0.0020(15) 0.0089(19) -0.0037(16)
C33 0.025(3) 0.033(3) 0.035(3) -0.001(2) 0.019(2) -0.006(2)
C34 0.041(3) 0.027(2) 0.054(4) -0.002(2) 0.032(3) -0.013(2)
C35 0.043(3) 0.020(2) 0.058(4) 0.002(2) 0.036(3) -0.0038(19)
C36 0.030(3) 0.022(2) 0.036(3) -0.0002(18) 0.021(2) -0.0029(17)
C37 0.035(3) 0.020(2) 0.060(4) 0.000(2) 0.032(3) 0.0011(19)
C38 0.055(4) 0.051(4) 0.064(4) 0.000(3) 0.047(4) 0.003(3)
C39 0.041(3) 0.035(3) 0.059(4) 0.010(3) 0.025(3) 0.013(2)
C40 0.017(2) 0.030(2) 0.027(2) 0.0037(18) 0.007(2) -0.0015(17)
C41 0.030(3) 0.043(3) 0.032(3) 0.013(2) 0.006(2) 0.002(2)
C42 0.033(3) 0.035(3) 0.061(4) 0.002(2) 0.031(3) 0.004(2)
C46 0.022(2) 0.0228(19) 0.0163(19) 0.0008(15) 0.0097(17) 0.0023(15)
C47 0.018(2) 0.033(2) 0.016(2) 0.0056(17) 0.0105(17) 0.0069(17)
C48 0.026(2) 0.035(2) 0.022(2) -0.0005(18) 0.0146(19) 0.0044(18)
C49 0.029(2) 0.033(2) 0.020(2) -0.0060(18) 0.015(2) 0.0022(19)
C50 0.034(3) 0.023(2) 0.028(2) -0.0035(17) 0.019(2) -0.0008(18)
C51 0.026(2) 0.026(2) 0.018(2) -0.0029(16) 0.0146(18) -0.0019(16)
C52 0.035(3) 0.021(2) 0.037(3) 0.003(2) 0.024(3) -0.0050(18)
C53 0.037(3) 0.032(2) 0.023(2) -0.0019(18) 0.018(2) -0.0098(19)
C54 0.036(3) 0.047(3) 0.038(3) 0.012(2) 0.027(3) 0.004(2)
C55 0.028(2) 0.027(2) 0.021(2) 0.0070(17) 0.0151(19) 0.0070(17)
C56 0.031(3) 0.038(3) 0.037(3) 0.012(2) 0.024(2) 0.007(2)
C57 0.027(2) 0.041(3) 0.031(3) 0.013(2) 0.014(2) 0.005(2)
C58 0.045(3) 0.018(2) 0.043(3) -0.0089(19) 0.028(3) -0.0027(19)
C59 0.043(3) 0.036(3) 0.040(3) -0.007(2) 0.024(3) 0.008(2)
C60 0.048(3) 0.056(4) 0.040(3) -0.020(3) 0.023(3) 0.002(3)
B1 0.021(2) 0.019(2) 0.019(2) 0.0006(16) 0.013(2) 0.0009(16)
B2 0.026(3) 0.021(2) 0.022(3) -0.0013(18) 0.016(2) -0.0018(18)
B3 0.020(2) 0.024(2) 0.018(2) -0.0002(17) 0.011(2) -0.0013(17)
B4 0.018(2) 0.023(2) 0.018(2) 0.0017(17) 0.0125(19) -0.0004(17)
C13 0.018(3) 0.056(4) 0.023(4) 0.011(3) 0.009(3) 0.005(3)
C14 0.040(5) 0.082(5) 0.032(5) 0.012(4) 0.019(5) 0.029(4)
C15 0.027(5) 0.091(6) 0.057(9) 0.023(6) 0.000(5) -0.017(6)
C28 0.056(4) 0.037(3) 0.030(3) 0.006(2) 0.030(3) 0.013(3)
C29 0.115(7) 0.038(3) 0.033(4) 0.011(3) 0.040(4) 0.008(3)
C30 0.063(5) 0.057(4) 0.029(4) 0.004(3) 0.032(4) 0.023(4)
C43 0.057(7) 0.036(5) 0.058(7) -0.004(5) 0.035(5) -0.026(5)
C44 0.065(12) 0.045(11) 0.064(9) 0.002(8) 0.044(8) -0.025(10)
C45 0.073(12) 0.040(10) 0.060(8) -0.006(7) 0.031(7) -0.031(8)
C13A 0.016(6) 0.057(6) 0.031(6) -0.001(5) 0.011(5) 0.005(5)
C14A 0.017(9) 0.067(8) 0.031(8) -0.003(7) 0.010(7) -0.009(7)
C15A 0.033(9) 0.061(7) 0.039(10) 0.006(7) 0.010(8) 0.008(6)
C28A 0.079(8) 0.051(10) 0.025(8) 0.003(8) 0.031(7) 0.023(8)
C29A 0.082(9) 0.055(12) 0.030(11) 0.003(10) 0.027(9) 0.025(10)
C30A 0.082(9) 0.060(12) 0.038(11) 0.006(10) 0.033(9) 0.018(9)
C43A 0.048(4) 0.032(3) 0.062(5) -0.005(3) 0.041(4) -0.019(3)
C44A 0.056(5) 0.033(3) 0.068(5) -0.013(3) 0.046(4) -0.024(3)
C45A 0.084(7) 0.046(4) 0.079(6) -0.013(4) 0.066(6) -0.029(5)
Hf2 0.01570(8) 0.01579(6) 0.01286(8) -0.00147(6) 0.00886(6) -0.00145(6)
C61 0.023(2) 0.0232(19) 0.014(2) -0.0017(15) 0.0088(18) -0.0048(15)
C62 0.025(2) 0.025(2) 0.024(2) -0.0022(16) 0.0165(19) -0.0043(16)
C63 0.033(3) 0.020(2) 0.032(3) 0.0000(17) 0.020(2) -0.0039(17)
C64 0.030(3) 0.028(2) 0.035(3) -0.0028(19) 0.021(2) -0.0114(19)
C65 0.026(3) 0.033(2) 0.030(3) -0.0022(19) 0.020(2) -0.0047(19)
C66 0.018(2) 0.028(2) 0.017(2) -0.0010(15) 0.0088(18) -0.0054(16)
C67 0.022(2) 0.025(2) 0.027(2) -0.0008(17) 0.013(2) -0.0019(16)
C68 0.033(3) 0.035(3) 0.029(3) 0.006(2) 0.014(2) 0.006(2)
C69 0.027(3) 0.037(3) 0.047(3) -0.005(2) 0.023(3) -0.002(2)
C70 0.034(3) 0.022(2) 0.039(3) 0.0016(19) 0.025(2) -0.0025(18)
C71 0.055(3) 0.036(3) 0.047(3) -0.003(2) 0.041(3) -0.003(2)
C72 0.036(3) 0.035(3) 0.063(4) 0.000(3) 0.030(3) 0.007(2)
C73 0.035(3) 0.031(3) 0.056(4) 0.003(2) 0.025(3) -0.009(2)
C74 0.043(4) 0.063(4) 0.075(5) 0.003(4) 0.022(4) -0.025(3)
C75 0.072(5) 0.041(3) 0.088(5) 0.012(3) 0.065(5) -0.008(3)
C76 0.023(2) 0.0182(18) 0.017(2) -0.0007(14) 0.0112(18) 0.0004(15)
C77 0.026(2) 0.0185(18) 0.021(2) 0.0006(15) 0.0157(19) -0.0021(15)
C78 0.028(2) 0.0202(19) 0.022(2) 0.0009(15) 0.016(2) -0.0016(16)
C79 0.031(2) 0.0222(19) 0.0142(19) 0.0016(15) 0.0147(18) 0.0031(16)
C80 0.019(2) 0.027(2) 0.016(2) -0.0021(15) 0.0088(18) 0.0000(15)
C81 0.024(2) 0.0190(19) 0.021(2) -0.0005(15) 0.0151(19) 0.0011(15)
C82 0.026(2) 0.030(2) 0.019(2) -0.0043(17) 0.0136(19) -0.0073(17)
C83 0.036(3) 0.059(4) 0.087(6) 0.015(4) 0.042(4) 0.002(3)
C84 0.054(3) 0.035(3) 0.043(3) -0.010(2) 0.034(3) -0.017(2)
C85 0.041(3) 0.033(3) 0.018(2) -0.0052(18) 0.019(2) -0.015(2)
C86 0.085(5) 0.035(3) 0.038(3) -0.010(2) 0.036(3) -0.030(3)
C87 0.033(3) 0.077(4) 0.024(3) -0.007(3) 0.008(2) -0.019(3)
C88 0.035(3) 0.029(2) 0.016(2) 0.0072(16) 0.015(2) 0.0060(19)
C89 0.041(3) 0.033(3) 0.026(3) 0.007(2) 0.008(2) 0.003(2)
C90 0.060(4) 0.036(3) 0.032(3) 0.000(2) 0.035(3) -0.001(3)
C91 0.019(2) 0.0218(19) 0.0154(19) -0.0006(14) 0.0096(16) 0.0004(15)
C92 0.026(2) 0.0201(19) 0.018(2) -0.0011(15) 0.0117(18) -0.0043(16)
C93 0.034(3) 0.023(2) 0.023(2) -0.0014(16) 0.014(2) -0.0038(17)
C94 0.034(3) 0.024(2) 0.026(2) -0.0022(17) 0.018(2) 0.0012(18)
C95 0.035(3) 0.026(2) 0.019(2) -0.0019(17) 0.017(2) 0.0048(18)
C96 0.022(2) 0.0218(19) 0.0172(19) 0.0003(15) 0.0109(17) 0.0031(15)
C97 0.024(2) 0.030(2) 0.017(2) -0.0027(17) 0.0112(18) 0.0038(17)
C98 0.025(2) 0.032(2) 0.035(3) 0.006(2) 0.013(2) -0.0021(19)
C99 0.037(3) 0.036(3) 0.018(2) 0.0040(18) 0.015(2) 0.009(2)
C100 0.037(3) 0.022(2) 0.027(2) -0.0004(16) 0.020(2) -0.0083(18)
C101 0.042(3) 0.042(3) 0.040(3) -0.006(2) 0.029(3) -0.012(2)
C102 0.055(3) 0.032(2) 0.027(3) -0.0001(19) 0.027(3) -0.009(2)
C103 0.047(3) 0.025(2) 0.041(3) -0.012(2) 0.025(3) 0.002(2)
C104 0.043(3) 0.033(3) 0.033(3) -0.004(2) 0.017(2) 0.013(2)
C105 0.048(3) 0.039(3) 0.052(4) -0.021(3) 0.023(3) 0.002(3)
C106 0.018(2) 0.026(2) 0.018(2) -0.0021(15) 0.0109(19) -0.0001(15)
C107 0.020(2) 0.035(2) 0.024(3) 0.0002(19) 0.013(2) -0.0012(18)
C108 0.020(3) 0.044(3) 0.031(3) 0.001(2) 0.014(2) -0.0015(19)
C109 0.022(3) 0.035(2) 0.026(3) -0.0001(18) 0.012(2) 0.0014(18)
C110 0.026(3) 0.026(2) 0.023(2) 0.0040(17) 0.011(2) 0.0021(17)
C111 0.021(2) 0.0228(19) 0.020(2) -0.0024(15) 0.0098(19) 0.0013(15)
C112 0.026(2) 0.030(2) 0.023(2) 0.0028(18) 0.014(2) -0.0002(18)
C113 0.040(3) 0.065(4) 0.027(3) 0.000(3) 0.021(2) -0.013(3)
C114 0.054(4) 0.048(3) 0.063(4) -0.015(3) 0.039(3) -0.019(3)
C115 0.020(3) 0.050(3) 0.027(3) 0.002(2) 0.015(2) -0.004(2)
C116 0.058(4) 0.044(3) 0.039(3) 0.011(3) 0.020(3) -0.015(3)
C117 0.041(4) 0.101(6) 0.043(4) 0.028(4) 0.030(4) 0.016(4)
C118 0.025(3) 0.041(3) 0.029(3) 0.002(2) 0.012(2) 0.002(2)
C119 0.036(3) 0.093(5) 0.042(4) -0.005(3) 0.012(3) 0.027(3)
C120 0.025(3) 0.063(4) 0.035(3) 0.016(3) 0.001(3) -0.007(3)
B5 0.020(2) 0.022(2) 0.014(2) 0.0011(16) 0.0093(19) -0.0013(17)
B6 0.019(2) 0.019(2) 0.017(2) 0.0001(16) 0.0110(19) -0.0016(16)
B7 0.021(2) 0.021(2) 0.016(2) -0.0014(16) 0.0087(19) -0.0021(17)
B8 0.019(2) 0.023(2) 0.018(2) -0.0014(17) 0.012(2) -0.0031(17)

loop_
_atom_type_symbol
_atom_type_description
_atom_type_scat_dispersion_real
_atom_type_scat_dispersion_imag
_atom_type_scat_source
C C 0.0033 0.0016 'International Tables Vol C Tables 4.2.6.8 and 6.1.1.4'
H H 0.0000 0.0000 'International Tables Vol C Tables 4.2.6.8 and 6.1.1.4'
B B 0.0013 0.0007 'International Tables Vol C Tables 4.2.6.8 and 6.1.1.4'
Hf Hf -0.5830 6.1852 'International Tables Vol C Tables 4.2.6.8 and 6.1.1.4'

loop_
_geom_angle_atom_site_label_1
_geom_angle_atom_site_label_2
_geom_angle_atom_site_label_3
_geom_angle
_geom_angle_site_symmetry_1
_geom_angle_site_symmetry_3
_geom_angle_publ_flag
B2 Hf1 B1 111.53(18) . . ?
B3 Hf1 B1 108.37(17) . . ?
B3 Hf1 B2 109.41(18) . . ?
B3 Hf1 B4 108.83(17) . . ?
B4 Hf1 B1 110.29(17) . . ?
B4 Hf1 B2 108.37(17) . . ?
C2 C1 B1 120.0(4) . . ?
C6 C1 C2 118.7(4) . . ?
C6 C1 B1 121.3(4) . . ?
C1 C2 C10 121.4(4) . . ?
C3 C2 C1 119.7(5) . . ?
C3 C2 C10 118.9(5) . . ?
C2 C3 H3 119.3 . . ?
C4 C3 C2 121.5(5) . . ?
C4 C3 H3 119.3 . . ?
C3 C4 C13 114.0(6) . . ?
C3 C4 C13A 138.9(9) . . ?
C5 C4 C3 119.1(5) . . ?
C5 C4 C13 126.9(6) . . ?
C5 C4 C13A 100.6(9) . . ?
C4 C5 H5 118.9 . . ?
C4 C5 C6 122.2(6) . . ?
C6 C5 H5 118.9 . . ?
C1 C6 C5 118.9(5) . . ?
C1 C6 C7 120.7(5) . . ?
C5 C6 C7 120.4(5) . . ?
C6 C7 H7 106.9 . . ?
C6 C7 C8 109.8(5) . . ?
C6 C7 C9 116.1(6) . . ?
C8 C7 H7 106.9 . . ?
C9 C7 H7 106.9 . . ?
C9 C7 C8 109.9(5) . . ?
C7 C8 H8A 109.5 . . ?
C7 C8 H8B 109.5 . . ?
C7 C8 H8C 109.5 . . ?
H8A C8 H8B 109.5 . . ?
H8A C8 H8C 109.5 . . ?
H8B C8 H8C 109.5 . . ?
C7 C9 H9A 109.5 . . ?
C7 C9 H9B 109.5 . . ?
C7 C9 H9C 109.5 . . ?
H9A C9 H9B 109.5 . . ?
H9A C9 H9C 109.5 . . ?
H9B C9 H9C 109.5 . . ?
C2 C10 H10 107.5 . . ?
C2 C10 C11 110.0(4) . . ?
C2 C10 C12 114.3(4) . . ?
C11 C10 H10 107.5 . . ?
C12 C10 H10 107.5 . . ?
C12 C10 C11 109.9(4) . . ?
C10 C11 H11A 109.5 . . ?
C10 C11 H11B 109.5 . . ?
C10 C11 H11C 109.5 . . ?
H11A C11 H11B 109.5 . . ?
H11A C11 H11C 109.5 . . ?
H11B C11 H11C 109.5 . . ?
C10 C12 H12A 109.5 . . ?
C10 C12 H12B 109.5 . . ?
C10 C12 H12C 109.5 . . ?
H12A C12 H12B 109.5 . . ?
H12A C12 H12C 109.5 . . ?
H12B C12 H12C 109.5 . . ?
C17 C16 C21 118.9(4) . . ?
C17 C16 B2 121.4(4) . . ?
C21 C16 B2 119.7(4) . . ?
C16 C17 C18 119.3(5) . . ?
C16 C17 C25 120.7(4) . . ?
C18 C17 C25 119.9(5) . . ?
C17 C18 H18 119.2 . . ?
C19 C18 C17 121.5(5) . . ?
C19 C18 H18 119.2 . . ?
C18 C19 C20 119.3(5) . . ?
C18 C19 C28 121.4(6) . . ?
C18 C19 C28A 126.7(16) . . ?
C20 C19 C28 119.3(6) . . ?
C20 C19 C28A 112.2(16) . . ?
C19 C20 H20 119.5 . . ?
C19 C20 C21 120.9(5) . . ?
C21 C20 H20 119.5 . . ?
C16 C21 C22 122.4(5) . . ?
C20 C21 C16 120.1(5) . . ?
C20 C21 C22 117.5(5) . . ?
C21 C22 H22 106.9 . . ?
C23 C22 C21 110.4(5) . . ?
C23 C22 H22 106.9 . . ?
C23 C22 C24 110.3(5) . . ?
C24 C22 C21 115.0(5) . . ?
C24 C22 H22 106.9 . . ?
C22 C23 H23A 109.5 . . ?
C22 C23 H23B 109.5 . . ?
C22 C23 H23C 109.5 . . ?
H23A C23 H23B 109.5 . . ?
H23A C23 H23C 109.5 . . ?
H23B C23 H23C 109.5 . . ?
C22 C24 H24A 109.5 . . ?
C22 C24 H24B 109.5 . . ?
C22 C24 H24C 109.5 . . ?
H24A C24 H24B 109.5 . . ?
H24A C24 H24C 109.5 . . ?
H24B C24 H24C 109.5 . . ?
C17 C25 H25 107.6 . . ?
C26 C25 C17 109.7(5) . . ?
C26 C25 H25 107.6 . . ?
C27 C25 C17 114.7(5) . . ?
C27 C25 H25 107.6 . . ?
C27 C25 C26 109.3(5) . . ?
C25 C26 H26A 109.5 . . ?
C25 C26 H26B 109.5 . . ?
C25 C26 H26C 109.5 . . ?
H26A C26 H26B 109.5 . . ?
H26A C26 H26C 109.5 . . ?
H26B C26 H26C 109.5 . . ?
C25 C27 H27A 109.5 . . ?
C25 C27 H27B 109.5 . . ?
C25 C27 H27C 109.5 . . ?
H27A C27 H27B 109.5 . . ?
H27A C27 H27C 109.5 . . ?
H27B C27 H27C 109.5 . . ?
C32 C31 B3 120.2(4) . . ?
C36 C31 C32 118.9(4) . . ?
C36 C31 B3 120.9(4) . . ?
C31 C32 C40 120.3(4) . . ?
C33 C32 C31 119.9(4) . . ?
C33 C32 C40 119.8(5) . . ?
C32 C33 H33 119.3 . . ?
C32 C33 C34 121.4(5) . . ?
C34 C33 H33 119.3 . . ?
C33 C34 C43 124.2(15) . . ?
C33 C34 C43A 117.3(6) . . ?
C35 C34 C33 118.7(5) . . ?
C35 C34 C43 113.8(15) . . ?
C35 C34 C43A 123.9(6) . . ?
C34 C35 H35 119.3 . . ?
C34 C35 C36 121.4(5) . . ?
C36 C35 H35 119.3 . . ?
C31 C36 C37 121.1(4) . . ?
C35 C36 C31 119.6(5) . . ?
C35 C36 C37 119.3(4) . . ?
C36 C37 H37 106.6 . . ?
C36 C37 C38 111.5(5) . . ?
C36 C37 C39 114.4(4) . . ?
C38 C37 H37 106.6 . . ?
C39 C37 H37 106.6 . . ?
C39 C37 C38 110.6(5) . . ?
C37 C38 H38A 109.5 . . ?
C37 C38 H38B 109.5 . . ?
C37 C38 H38C 109.5 . . ?
H38A C38 H38B 109.5 . . ?
H38A C38 H38C 109.5 . . ?
H38B C38 H38C 109.5 . . ?
C37 C39 H39A 109.5 . . ?
C37 C39 H39B 109.5 . . ?
C37 C39 H39C 109.5 . . ?
H39A C39 H39B 109.5 . . ?
H39A C39 H39C 109.5 . . ?
H39B C39 H39C 109.5 . . ?
C32 C40 H40 107.1 . . ?
C32 C40 C41 110.5(4) . . ?
C32 C40 C42 114.3(4) . . ?
C41 C40 H40 107.1 . . ?
C42 C40 H40 107.1 . . ?
C42 C40 C41 110.3(5) . . ?
C40 C41 H41A 109.5 . . ?
C40 C41 H41B 109.5 . . ?
C40 C41 H41C 109.5 . . ?
H41A C41 H41B 109.5 . . ?
H41A C41 H41C 109.5 . . ?
H41B C41 H41C 109.5 . . ?
C40 C42 H42A 109.5 . . ?
C40 C42 H42B 109.5 . . ?
C40 C42 H42C 109.5 . . ?
H42A C42 H42B 109.5 . . ?
H42A C42 H42C 109.5 . . ?
H42B C42 H42C 109.5 . . ?
C47 C46 B4 121.2(4) . . ?
C51 C46 C47 118.8(4) . . ?
C51 C46 B4 120.0(4) . . ?
C46 C47 C55 120.3(4) . . ?
C48 C47 C46 119.4(4) . . ?
C48 C47 C55 120.3(4) . . ?
C47 C48 H48 118.7 . . ?
C47 C48 C49 122.5(4) . . ?
C49 C48 H48 118.7 . . ?
C48 C49 C50 118.6(4) . . ?
C48 C49 C58 121.0(4) . . ?
C50 C49 C58 120.4(4) . . ?
C49 C50 H50 119.3 . . ?
C49 C50 C51 121.4(4) . . ?
C51 C50 H50 119.3 . . ?
C46 C51 C52 121.4(4) . . ?
C50 C51 C46 119.2(4) . . ?
C50 C51 C52 119.4(4) . . ?
C51 C52 H52 107.7 . . ?
C51 C52 C53 113.0(4) . . ?
C51 C52 C54 110.5(5) . . ?
C53 C52 H52 107.7 . . ?
C54 C52 H52 107.7 . . ?
C54 C52 C53 109.9(4) . . ?
C52 C53 H53A 109.5 . . ?
C52 C53 H53B 109.5 . . ?
C52 C53 H53C 109.5 . . ?
H53A C53 H53B 109.5 . . ?
H53A C53 H53C 109.5 . . ?
H53B C53 H53C 109.5 . . ?
C52 C54 H54A 109.5 . . ?
C52 C54 H54B 109.5 . . ?
C52 C54 H54C 109.5 . . ?
H54A C54 H54B 109.5 . . ?
H54A C54 H54C 109.5 . . ?
H54B C54 H54C 109.5 . . ?
C47 C55 H55 107.6 . . ?
C56 C55 C47 114.4(4) . . ?
C56 C55 H55 107.6 . . ?
C56 C55 C57 110.4(4) . . ?
C57 C55 C47 108.9(4) . . ?
C57 C55 H55 107.6 . . ?
C55 C56 H56A 109.5 . . ?
C55 C56 H56B 109.5 . . ?
C55 C56 H56C 109.5 . . ?
H56A C56 H56B 109.5 . . ?
H56A C56 H56C 109.5 . . ?
H56B C56 H56C 109.5 . . ?
C55 C57 H57A 109.5 . . ?
C55 C57 H57B 109.5 . . ?
C55 C57 H57C 109.5 . . ?
H57A C57 H57B 109.5 . . ?
H57A C57 H57C 109.5 . . ?
H57B C57 H57C 109.5 . . ?
C49 C58 H58 107.6 . . ?
C49 C58 C59 110.4(4) . . ?
C49 C58 C60 111.1(4) . . ?
C59 C58 H58 107.6 . . ?
C60 C58 H58 107.6 . . ?
C60 C58 C59 112.4(5) . . ?
C58 C59 H59A 109.5 . . ?
C58 C59 H59B 109.5 . . ?
C58 C59 H59C 109.5 . . ?
H59A C59 H59B 109.5 . . ?
H59A C59 H59C 109.5 . . ?
H59B C59 H59C 109.5 . . ?
C58 C60 H60A 109.5 . . ?
C58 C60 H60B 109.5 . . ?
C58 C60 H60C 109.5 . . ?
H60A C60 H60B 109.5 . . ?
H60A C60 H60C 109.5 . . ?
H60B C60 H60C 109.5 . . ?
Hf1 B1 H1A 71.4 . . ?
Hf1 B1 H1B 69.2 . . ?
Hf1 B1 H1C 71.0 . . ?
C1 B1 Hf1 178.7(4) . . ?
C1 B1 H1A 109.5 . . ?
C1 B1 H1B 109.5 . . ?
C1 B1 H1C 109.5 . . ?
H1A B1 H1B 109.5 . . ?
H1A B1 H1C 109.5 . . ?
H1B B1 H1C 109.5 . . ?
Hf1 B2 H2A 70.6 . . ?
Hf1 B2 H2B 75.0 . . ?
Hf1 B2 H2C 66.1 . . ?
C16 B2 Hf1 174.8(4) . . ?
C16 B2 H2A 109.5 . . ?
C16 B2 H2B 109.5 . . ?
C16 B2 H2C 109.5 . . ?
H2A B2 H2B 109.5 . . ?
H2A B2 H2C 109.5 . . ?
H2B B2 H2C 109.5 . . ?
Hf1 B3 H3A 71.5 . . ?
Hf1 B3 H3B 71.8 . . ?
Hf1 B3 H3C 68.3 . . ?
C31 B3 Hf1 177.8(3) . . ?
C31 B3 H3A 109.5 . . ?
C31 B3 H3B 109.5 . . ?
C31 B3 H3C 109.5 . . ?
H3A B3 H3B 109.5 . . ?
H3A B3 H3C 109.5 . . ?
H3B B3 H3C 109.5 . . ?
Hf1 B4 H4A 70.2 . . ?
Hf1 B4 H4B 70.6 . . ?
Hf1 B4 H4C 70.7 . . ?
C46 B4 Hf1 179.7(3) . . ?
C46 B4 H4A 109.5 . . ?
C46 B4 H4B 109.5 . . ?
C46 B4 H4C 109.5 . . ?
H4A B4 H4B 109.5 . . ?
H4A B4 H4C 109.5 . . ?
H4B B4 H4C 109.5 . . ?
C4 C13 H13 110.4 . . ?
C14 C13 C4 106.8(8) . . ?
C14 C13 H13 110.4 . . ?
C15 C13 C4 110.6(9) . . ?
C15 C13 H13 110.4 . . ?
C15 C13 C14 108.2(11) . . ?
C13 C14 H14A 109.5 . . ?
C13 C14 H14B 109.5 . . ?
C13 C14 H14C 109.5 . . ?
H14A C14 H14B 109.5 . . ?
H14A C14 H14C 109.5 . . ?
H14B C14 H14C 109.5 . . ?
C13 C15 H15A 109.5 . . ?
C13 C15 H15B 109.5 . . ?
C13 C15 H15C 109.5 . . ?
H15A C15 H15B 109.5 . . ?
H15A C15 H15C 109.5 . . ?
H15B C15 H15C 109.5 . . ?
C19 C28 H28 108.0 . . ?
C29 C28 C19 114.0(6) . . ?
C29 C28 H28 108.0 . . ?
C29 C28 C30 110.1(7) . . ?
C30 C28 C19 108.7(5) . . ?
C30 C28 H28 108.0 . . ?
C28 C29 H29A 109.5 . . ?
C28 C29 H29B 109.5 . . ?
C28 C29 H29C 109.5 . . ?
H29A C29 H29B 109.5 . . ?
H29A C29 H29C 109.5 . . ?
H29B C29 H29C 109.5 . . ?
C28 C30 H30A 109.5 . . ?
C28 C30 H30B 109.5 . . ?
C28 C30 H30C 109.5 . . ?
H30A C30 H30B 109.5 . . ?
H30A C30 H30C 109.5 . . ?
H30B C30 H30C 109.5 . . ?
C34 C43 H43 100.8 . . ?
C44 C43 C34 117(2) . . ?
C44 C43 H43 100.8 . . ?
C45 C43 C34 99.8(17) . . ?
C45 C43 H43 100.8 . . ?
C45 C43 C44 132(3) . . ?
C43 C44 H44A 109.5 . . ?
C43 C44 H44B 109.5 . . ?
C43 C44 H44C 109.5 . . ?
H44A C44 H44B 109.5 . . ?
H44A C44 H44C 109.5 . . ?
H44B C44 H44C 109.5 . . ?
C43 C45 H45A 109.5 . . ?
C43 C45 H45B 109.5 . . ?
C43 C45 H45C 109.5 . . ?
H45A C45 H45B 109.5 . . ?
H45A C45 H45C 109.5 . . ?
H45B C45 H45C 109.5 . . ?
C4 C13A H13A 112.8 . . ?
C4 C13A C14A 102.5(15) . . ?
C14A C13A H13A 112.8 . . ?
C15A C13A C4 105.3(16) . . ?
C15A C13A H13A 112.8 . . ?
C15A C13A C14A 110(2) . . ?
C13A C14A H14D 109.5 . . ?
C13A C14A H14E 109.5 . . ?
C13A C14A H14F 109.5 . . ?
H14D C14A H14E 109.5 . . ?
H14D C14A H14F 109.5 . . ?
H14E C14A H14F 109.5 . . ?
C13A C15A H15D 109.5 . . ?
C13A C15A H15E 109.5 . . ?
C13A C15A H15F 109.5 . . ?
H15D C15A H15E 109.5 . . ?
H15D C15A H15F 109.5 . . ?
H15E C15A H15F 109.5 . . ?
C19 C28A H28A 113.6 . . ?
C19 C28A C30A 107(3) . . ?
C29A C28A C19 103(2) . . ?
C29A C28A H28A 113.6 . . ?
C29A C28A C30A 105(3) . . ?
C30A C28A H28A 113.6 . . ?
C28A C29A H29D 109.5 . . ?
C28A C29A H29E 109.5 . . ?
C28A C29A H29F 109.5 . . ?
H29D C29A H29E 109.5 . . ?
H29D C29A H29F 109.5 . . ?
H29E C29A H29F 109.5 . . ?
C28A C30A H30D 109.5 . . ?
C28A C30A H30E 109.5 . . ?
C28A C30A H30F 109.5 . . ?
H30D C30A H30E 109.5 . . ?
H30D C30A H30F 109.5 . . ?
H30E C30A H30F 109.5 . . ?
C34 C43A H43A 107.2 . . ?
C44A C43A C34 114.2(7) . . ?
C44A C43A H43A 107.2 . . ?
C45A C43A C34 107.4(7) . . ?
C45A C43A H43A 107.2 . . ?
C45A C43A C44A 113.2(8) . . ?
C43A C44A H44D 109.5 . . ?
C43A C44A H44E 109.5 . . ?
C43A C44A H44F 109.5 . . ?
H44D C44A H44E 109.5 . . ?
H44D C44A H44F 109.5 . . ?
H44E C44A H44F 109.5 . . ?
C43A C45A H45D 109.5 . . ?
C43A C45A H45E 109.5 . . ?
C43A C45A H45F 109.5 . . ?
H45D C45A H45E 109.5 . . ?
H45D C45A H45F 109.5 . . ?
H45E C45A H45F 109.5 . . ?
B5 Hf2 B6 107.68(17) . . ?
B5 Hf2 B7 111.50(18) . . ?
B5 Hf2 B8 107.00(17) . . ?
B6 Hf2 B7 108.96(17) . . ?
B6 Hf2 B8 111.39(18) . . ?
B8 Hf2 B7 110.28(17) . . ?
C62 C61 C66 119.2(4) . . ?
C62 C61 B5 121.1(4) . . ?
C66 C61 B5 119.6(4) . . ?
C61 C62 C70 120.4(4) . . ?
C63 C62 C61 120.0(4) . . ?
C63 C62 C70 119.6(4) . . ?
C62 C63 H63 119.3 . . ?
C64 C63 C62 121.4(4) . . ?
C64 C63 H63 119.3 . . ?
C63 C64 C65 118.7(4) . . ?
C63 C64 C73 119.8(5) . . ?
C65 C64 C73 121.5(5) . . ?
C64 C65 H65 119.0 . . ?
C64 C65 C66 121.9(5) . . ?
C66 C65 H65 119.0 . . ?
C61 C66 C67 119.8(4) . . ?
C65 C66 C61 118.7(4) . . ?
C65 C66 C67 121.5(4) . . ?
C66 C67 H67 107.6 . . ?
C66 C67 C68 109.8(4) . . ?
C66 C67 C69 115.2(4) . . ?
C68 C67 H67 107.6 . . ?
C68 C67 C69 108.6(4) . . ?
C69 C67 H67 107.6 . . ?
C67 C68 H68A 109.5 . . ?
C67 C68 H68B 109.5 . . ?
C67 C68 H68C 109.5 . . ?
H68A C68 H68B 109.5 . . ?
H68A C68 H68C 109.5 . . ?
H68B C68 H68C 109.5 . . ?
C67 C69 H69A 109.5 . . ?
C67 C69 H69B 109.5 . . ?
C67 C69 H69C 109.5 . . ?
H69A C69 H69B 109.5 . . ?
H69A C69 H69C 109.5 . . ?
H69B C69 H69C 109.5 . . ?
C62 C70 H70 107.3 . . ?
C71 C70 C62 111.2(4) . . ?
C71 C70 H70 107.3 . . ?
C72 C70 C62 114.4(4) . . ?
C72 C70 H70 107.3 . . ?
C72 C70 C71 109.0(4) . . ?
C70 C71 H71A 109.5 . . ?
C70 C71 H71B 109.5 . . ?
C70 C71 H71C 109.5 . . ?
H71A C71 H71B 109.5 . . ?
H71A C71 H71C 109.5 . . ?
H71B C71 H71C 109.5 . . ?
C70 C72 H72A 109.5 . . ?
C70 C72 H72B 109.5 . . ?
C70 C72 H72C 109.5 . . ?
H72A C72 H72B 109.5 . . ?
H72A C72 H72C 109.5 . . ?
H72B C72 H72C 109.5 . . ?
C64 C73 H73 106.9 . . ?
C74 C73 C64 110.2(5) . . ?
C74 C73 H73 106.9 . . ?
C74 C73 C75 111.9(6) . . ?
C75 C73 C64 113.6(5) . . ?
C75 C73 H73 106.9 . . ?
C73 C74 H74A 109.5 . . ?
C73 C74 H74B 109.5 . . ?
C73 C74 H74C 109.5 . . ?
H74A C74 H74B 109.5 . . ?
H74A C74 H74C 109.5 . . ?
H74B C74 H74C 109.5 . . ?
C73 C75 H75A 109.5 . . ?
C73 C75 H75B 109.5 . . ?
C73 C75 H75C 109.5 . . ?
H75A C75 H75B 109.5 . . ?
H75A C75 H75C 109.5 . . ?
H75B C75 H75C 109.5 . . ?
C77 C76 C81 118.2(4) . . ?
C77 C76 B6 121.7(4) . . ?
C81 C76 B6 120.1(4) . . ?
C76 C77 C85 122.0(4) . . ?
C78 C77 C76 119.9(4) . . ?
C78 C77 C85 118.1(4) . . ?
C77 C78 H78 119.1 . . ?
C79 C78 C77 121.8(4) . . ?
C79 C78 H78 119.1 . . ?
C78 C79 C88 120.0(4) . . ?
C80 C79 C78 117.9(4) . . ?
C80 C79 C88 122.1(4) . . ?
C79 C80 H80 118.7 . . ?
C79 C80 C81 122.6(4) . . ?
C81 C80 H80 118.7 . . ?
C76 C81 C82 121.2(4) . . ?
C80 C81 C76 119.6(4) . . ?
C80 C81 C82 119.2(4) . . ?
C81 C82 H82 107.2 . . ?
C83 C82 C81 110.5(4) . . ?
C83 C82 H82 107.2 . . ?
C83 C82 C84 111.3(5) . . ?
C84 C82 C81 113.2(4) . . ?
C84 C82 H82 107.2 . . ?
C82 C83 H83A 109.5 . . ?
C82 C83 H83B 109.5 . . ?
C82 C83 H83C 109.5 . . ?
H83A C83 H83B 109.5 . . ?
H83A C83 H83C 109.5 . . ?
H83B C83 H83C 109.5 . . ?
C82 C84 H84A 109.5 . . ?
C82 C84 H84B 109.5 . . ?
C82 C84 H84C 109.5 . . ?
H84A C84 H84B 109.5 . . ?
H84A C84 H84C 109.5 . . ?
H84B C84 H84C 109.5 . . ?
C77 C85 H85 107.0 . . ?
C77 C85 C86 113.3(4) . . ?
C77 C85 C87 110.2(4) . . ?
C86 C85 H85 107.0 . . ?
C87 C85 H85 107.0 . . ?
C87 C85 C86 111.9(5) . . ?
C85 C86 H86A 109.5 . . ?
C85 C86 H86B 109.5 . . ?
C85 C86 H86C 109.5 . . ?
H86A C86 H86B 109.5 . . ?
H86A C86 H86C 109.5 . . ?
H86B C86 H86C 109.5 . . ?
C85 C87 H87A 109.5 . . ?
C85 C87 H87B 109.5 . . ?
C85 C87 H87C 109.5 . . ?
H87A C87 H87B 109.5 . . ?
H87A C87 H87C 109.5 . . ?
H87B C87 H87C 109.5 . . ?
C79 C88 H88 107.6 . . ?
C79 C88 C89 110.7(4) . . ?
C79 C88 C90 112.9(4) . . ?
C89 C88 H88 107.6 . . ?
C90 C88 H88 107.6 . . ?
C90 C88 C89 110.3(5) . . ?
C88 C89 H89A 109.5 . . ?
C88 C89 H89B 109.5 . . ?
C88 C89 H89C 109.5 . . ?
H89A C89 H89B 109.5 . . ?
H89A C89 H89C 109.5 . . ?
H89B C89 H89C 109.5 . . ?
C88 C90 H90A 109.5 . . ?
C88 C90 H90B 109.5 . . ?
C88 C90 H90C 109.5 . . ?
H90A C90 H90B 109.5 . . ?
H90A C90 H90C 109.5 . . ?
H90B C90 H90C 109.5 . . ?
C92 C91 B7 119.2(4) . . ?
C96 C91 C92 118.4(4) . . ?
C96 C91 B7 122.4(4) . . ?
C91 C92 C100 122.0(4) . . ?
C93 C92 C91 119.6(4) . . ?
C93 C92 C100 118.3(4) . . ?
C92 C93 H93 119.1 . . ?
C94 C93 C92 121.8(4) . . ?
C94 C93 H93 119.1 . . ?
C93 C94 C103 121.1(4) . . ?
C95 C94 C93 118.7(4) . . ?
C95 C94 C103 120.2(4) . . ?
C94 C95 H95 119.2 . . ?
C94 C95 C96 121.5(4) . . ?
C96 C95 H95 119.2 . . ?
C91 C96 C97 122.6(4) . . ?
C95 C96 C91 120.0(4) . . ?
C95 C96 C97 117.4(4) . . ?
C96 C97 H97 107.3 . . ?
C96 C97 C98 111.9(4) . . ?
C96 C97 C99 113.2(4) . . ?
C98 C97 H97 107.3 . . ?
C98 C97 C99 109.5(4) . . ?
C99 C97 H97 107.3 . . ?
C97 C98 H98A 109.5 . . ?
C97 C98 H98B 109.5 . . ?
C97 C98 H98C 109.5 . . ?
H98A C98 H98B 109.5 . . ?
H98A C98 H98C 109.5 . . ?
H98B C98 H98C 109.5 . . ?
C97 C99 H99A 109.5 . . ?
C97 C99 H99B 109.5 . . ?
C97 C99 H99C 109.5 . . ?
H99A C99 H99B 109.5 . . ?
H99A C99 H99C 109.5 . . ?
H99B C99 H99C 109.5 . . ?
C92 C100 H100 106.7 . . ?
C92 C100 C101 110.8(4) . . ?
C92 C100 C102 115.9(4) . . ?
C101 C100 H100 106.7 . . ?
C102 C100 H100 106.7 . . ?
C102 C100 C101 109.6(4) . . ?
C100 C101 H10A 109.5 . . ?
C100 C101 H10B 109.5 . . ?
C100 C101 H10C 109.5 . . ?
H10A C101 H10B 109.5 . . ?
H10A C101 H10C 109.5 . . ?
H10B C101 H10C 109.5 . . ?
C100 C102 H10D 109.5 . . ?
C100 C102 H10E 109.5 . . ?
C100 C102 H10F 109.5 . . ?
H10D C102 H10E 109.5 . . ?
H10D C102 H10F 109.5 . . ?
H10E C102 H10F 109.5 . . ?
C94 C103 H103 107.8 . . ?
C94 C103 C105 111.0(4) . . ?
C104 C103 C94 111.0(4) . . ?
C104 C103 H103 107.8 . . ?
C104 C103 C105 111.4(5) . . ?
C105 C103 H103 107.8 . . ?
C103 C104 H10G 109.5 . . ?
C103 C104 H10H 109.5 . . ?
C103 C104 H10I 109.5 . . ?
H10G C104 H10H 109.5 . . ?
H10G C104 H10I 109.5 . . ?
H10H C104 H10I 109.5 . . ?
C103 C105 H10J 109.5 . . ?
C103 C105 H10K 109.5 . . ?
C103 C105 H10L 109.5 . . ?
H10J C105 H10K 109.5 . . ?
H10J C105 H10L 109.5 . . ?
H10K C105 H10L 109.5 . . ?
C107 C106 B8 119.0(4) . . ?
C111 C106 C107 117.9(4) . . ?
C111 C106 B8 123.1(4) . . ?
C106 C107 C115 120.4(5) . . ?
C108 C107 C106 119.4(5) . . ?
C108 C107 C115 120.1(5) . . ?
C107 C108 H108 118.7 . . ?
C107 C108 C109 122.6(5) . . ?
C109 C108 H108 118.7 . . ?
C108 C109 C118 121.4(5) . . ?
C110 C109 C108 117.4(5) . . ?
C110 C109 C118 121.2(5) . . ?
C109 C110 H110 119.0 . . ?
C109 C110 C111 121.9(5) . . ?
C111 C110 H110 119.0 . . ?
C106 C111 C112 122.4(4) . . ?
C110 C111 C106 120.6(4) . . ?
C110 C111 C112 117.0(4) . . ?
C111 C112 H112 107.0 . . ?
C111 C112 C114 111.1(4) . . ?
C113 C112 C111 114.3(4) . . ?
C113 C112 H112 107.0 . . ?
C113 C112 C114 110.1(5) . . ?
C114 C112 H112 107.0 . . ?
C112 C113 H11D 109.5 . . ?
C112 C113 H11E 109.5 . . ?
C112 C113 H11F 109.5 . . ?
H11D C113 H11E 109.5 . . ?
H11D C113 H11F 109.5 . . ?
H11E C113 H11F 109.5 . . ?
C112 C114 H11G 109.5 . . ?
C112 C114 H11H 109.5 . . ?
C112 C114 H11I 109.5 . . ?
H11G C114 H11H 109.5 . . ?
H11G C114 H11I 109.5 . . ?
H11H C114 H11I 109.5 . . ?
C107 C115 H115 107.4 . . ?
C107 C115 C116 110.6(5) . . ?
C116 C115 H115 107.4 . . ?
C117 C115 C107 112.8(5) . . ?
C117 C115 H115 107.4 . . ?
C117 C115 C116 111.1(6) . . ?
C115 C116 H11J 109.5 . . ?
C115 C116 H11K 109.5 . . ?
C115 C116 H11L 109.5 . . ?
H11J C116 H11K 109.5 . . ?
H11J C116 H11L 109.5 . . ?
H11K C116 H11L 109.5 . . ?
C115 C117 H11M 109.5 . . ?
C115 C117 H11N 109.5 . . ?
C115 C117 H11O 109.5 . . ?
H11M C117 H11N 109.5 . . ?
H11M C117 H11O 109.5 . . ?
H11N C117 H11O 109.5 . . ?
C109 C118 H118 107.0 . . ?
C109 C118 C120 111.5(5) . . ?
C119 C118 C109 112.4(5) . . ?
C119 C118 H118 107.0 . . ?
C119 C118 C120 111.7(6) . . ?
C120 C118 H118 107.0 . . ?
C118 C119 H11P 109.5 . . ?
C118 C119 H11Q 109.5 . . ?
C118 C119 H11R 109.5 . . ?
H11P C119 H11Q 109.5 . . ?
H11P C119 H11R 109.5 . . ?
H11Q C119 H11R 109.5 . . ?
C118 C120 H12D 109.5 . . ?
C118 C120 H12E 109.5 . . ?
C118 C120 H12F 109.5 . . ?
H12D C120 H12E 109.5 . . ?
H12D C120 H12F 109.5 . . ?
H12E C120 H12F 109.5 . . ?
Hf2 B5 H5A 68.8 . . ?
Hf2 B5 H5B 74.0 . . ?
Hf2 B5 H5C 68.8 . . ?
C61 B5 Hf2 176.5(4) . . ?
C61 B5 H5A 109.5 . . ?
C61 B5 H5B 109.5 . . ?
C61 B5 H5C 109.5 . . ?
H5A B5 H5B 109.5 . . ?
H5A B5 H5C 109.5 . . ?
H5B B5 H5C 109.5 . . ?
Hf2 B6 H6A 67.3 . . ?
Hf2 B6 H6B 69.3 . . ?
Hf2 B6 H6C 75.1 . . ?
C76 B6 Hf2 175.3(3) . . ?
C76 B6 H6A 109.5 . . ?
C76 B6 H6B 109.5 . . ?
C76 B6 H6C 109.5 . . ?
H6A B6 H6B 109.5 . . ?
H6A B6 H6C 109.5 . . ?
H6B B6 H6C 109.5 . . ?
Hf2 B7 H7A 69.2 . . ?
Hf2 B7 H7B 74.2 . . ?
Hf2 B7 H7C 68.3 . . ?
C91 B7 Hf2 176.3(3) . . ?
C91 B7 H7A 109.5 . . ?
C91 B7 H7B 109.5 . . ?
C91 B7 H7C 109.5 . . ?
H7A B7 H7B 109.5 . . ?
H7A B7 H7C 109.5 . . ?
H7B B7 H7C 109.5 . . ?
Hf2 B8 H8D 69.5 . . ?
Hf2 B8 H8E 72.4 . . ?
Hf2 B8 H8F 69.7 . . ?
C106 B8 Hf2 178.1(3) . . ?
C106 B8 H8D 109.5 . . ?
C106 B8 H8E 109.5 . . ?
C106 B8 H8F 109.5 . . ?
H8D B8 H8E 109.5 . . ?
H8D B8 H8F 109.5 . . ?
H8E B8 H8F 109.5 . . ?

loop_
_geom_bond_atom_site_label_1
_geom_bond_atom_site_label_2
_geom_bond_distance
_geom_bond_site_symmetry_2
_geom_bond_publ_flag
Hf1 B1 2.315(5) . ?
Hf1 B2 2.315(5) . ?
Hf1 B3 2.301(5) . ?
Hf1 B4 2.302(5) . ?
C1 C2 1.426(7) . ?
C1 C6 1.413(7) . ?
C1 B1 1.576(7) . ?
C2 C3 1.403(7) . ?
C2 C10 1.521(7) . ?
C3 H3 0.9500 . ?
C3 C4 1.378(9) . ?
C4 C5 1.377(10) . ?
C4 C13 1.557(10) . ?
C4 C13A 1.584(15) . ?
C5 H5 0.9500 . ?
C5 C6 1.414(8) . ?
C6 C7 1.519(8) . ?
C7 H7 1.0000 . ?
C7 C8 1.556(8) . ?
C7 C9 1.525(10) . ?
C8 H8A 0.9800 . ?
C8 H8B 0.9800 . ?
C8 H8C 0.9800 . ?
C9 H9A 0.9800 . ?
C9 H9B 0.9800 . ?
C9 H9C 0.9800 . ?
C10 H10 1.0000 . ?
C10 C11 1.535(6) . ?
C10 C12 1.529(6) . ?
C11 H11A 0.9800 . ?
C11 H11B 0.9800 . ?
C11 H11C 0.9800 . ?
C12 H12A 0.9800 . ?
C12 H12B 0.9800 . ?
C12 H12C 0.9800 . ?
C16 C17 1.405(7) . ?
C16 C21 1.411(8) . ?
C16 B2 1.583(7) . ?
C17 C18 1.406(7) . ?
C17 C25 1.544(8) . ?
C18 H18 0.9500 . ?
C18 C19 1.377(8) . ?
C19 C20 1.384(8) . ?
C19 C28 1.536(8) . ?
C19 C28A 1.54(2) . ?
C20 H20 0.9500 . ?
C20 C21 1.396(8) . ?
C21 C22 1.541(8) . ?
C22 H22 1.0000 . ?
C22 C23 1.512(9) . ?
C22 C24 1.512(8) . ?
C23 H23A 0.9800 . ?
C23 H23B 0.9800 . ?
C23 H23C 0.9800 . ?
C24 H24A 0.9800 . ?
C24 H24B 0.9800 . ?
C24 H24C 0.9800 . ?
C25 H25 1.0000 . ?
C25 C26 1.529(7) . ?
C25 C27 1.523(7) . ?
C26 H26A 0.9800 . ?
C26 H26B 0.9800 . ?
C26 H26C 0.9800 . ?
C27 H27A 0.9800 . ?
C27 H27B 0.9800 . ?
C27 H27C 0.9800 . ?
C31 C32 1.416(7) . ?
C31 C36 1.404(6) . ?
C31 B3 1.570(6) . ?
C32 C33 1.387(7) . ?
C32 C40 1.525(6) . ?
C33 H33 0.9500 . ?
C33 C34 1.391(7) . ?
C34 C35 1.389(8) . ?
C34 C43 1.562(19) . ?
C34 C43A 1.557(8) . ?
C35 H35 0.9500 . ?
C35 C36 1.401(7) . ?
C36 C37 1.512(7) . ?
C37 H37 1.0000 . ?
C37 C38 1.527(8) . ?
C37 C39 1.521(7) . ?
C38 H38A 0.9800 . ?
C38 H38B 0.9800 . ?
C38 H38C 0.9800 . ?
C39 H39A 0.9800 . ?
C39 H39B 0.9800 . ?
C39 H39C 0.9800 . ?
C40 H40 1.0000 . ?
C40 C41 1.541(8) . ?
C40 C42 1.530(8) . ?
C41 H41A 0.9800 . ?
C41 H41B 0.9800 . ?
C41 H41C 0.9800 . ?
C42 H42A 0.9800 . ?
C42 H42B 0.9800 . ?
C42 H42C 0.9800 . ?
C46 C47 1.427(6) . ?
C46 C51 1.412(6) . ?
C46 B4 1.584(6) . ?
C47 C48 1.373(6) . ?
C47 C55 1.539(6) . ?
C48 H48 0.9500 . ?
C48 C49 1.382(7) . ?
C49 C50 1.391(7) . ?
C49 C58 1.524(6) . ?
C50 H50 0.9500 . ?
C50 C51 1.403(6) . ?
C51 C52 1.521(7) . ?
C52 H52 1.0000 . ?
C52 C53 1.540(7) . ?
C52 C54 1.534(8) . ?
C53 H53A 0.9800 . ?
C53 H53B 0.9800 . ?
C53 H53C 0.9800 . ?
C54 H54A 0.9800 . ?
C54 H54B 0.9800 . ?
C54 H54C 0.9800 . ?
C55 H55 1.0000 . ?
C55 C56 1.519(6) . ?
C55 C57 1.530(7) . ?
C56 H56A 0.9800 . ?
C56 H56B 0.9800 . ?
C56 H56C 0.9800 . ?
C57 H57A 0.9800 . ?
C57 H57B 0.9800 . ?
C57 H57C 0.9800 . ?
C58 H58 1.0000 . ?
C58 C59 1.535(8) . ?
C58 C60 1.533(8) . ?
C59 H59A 0.9800 . ?
C59 H59B 0.9800 . ?
C59 H59C 0.9800 . ?
C60 H60A 0.9800 . ?
C60 H60B 0.9800 . ?
C60 H60C 0.9800 . ?
B1 H1A 1.2000 . ?
B1 H1B 1.2000 . ?
B1 H1C 1.2000 . ?
B2 H2A 1.2000 . ?
B2 H2B 1.2000 . ?
B2 H2C 1.2000 . ?
B3 H3A 1.2000 . ?
B3 H3B 1.2000 . ?
B3 H3C 1.2000 . ?
B4 H4A 1.2000 . ?
B4 H4B 1.2000 . ?
B4 H4C 1.2000 . ?
C13 H13 1.0000 . ?
C13 C14 1.555(15) . ?
C13 C15 1.499(16) . ?
C14 H14A 0.9800 . ?
C14 H14B 0.9800 . ?
C14 H14C 0.9800 . ?
C15 H15A 0.9800 . ?
C15 H15B 0.9800 . ?
C15 H15C 0.9800 . ?
C28 H28 1.0000 . ?
C28 C29 1.503(9) . ?
C28 C30 1.529(9) . ?
C29 H29A 0.9800 . ?
C29 H29B 0.9800 . ?
C29 H29C 0.9800 . ?
C30 H30A 0.9800 . ?
C30 H30B 0.9800 . ?
C30 H30C 0.9800 . ?
C43 H43 1.0000 . ?
C43 C44 1.47(2) . ?
C43 C45 1.46(2) . ?
C44 H44A 0.9800 . ?
C44 H44B 0.9800 . ?
C44 H44C 0.9800 . ?
C45 H45A 0.9800 . ?
C45 H45B 0.9800 . ?
C45 H45C 0.9800 . ?
C13A H13A 1.0000 . ?
C13A C14A 1.61(2) . ?
C13A C15A 1.48(2) . ?
C14A H14D 0.9800 . ?
C14A H14E 0.9800 . ?
C14A H14F 0.9800 . ?
C15A H15D 0.9800 . ?
C15A H15E 0.9800 . ?
C15A H15F 0.9800 . ?
C28A H28A 1.0000 . ?
C28A C29A 1.51(3) . ?
C28A C30A 1.54(3) . ?
C29A H29D 0.9800 . ?
C29A H29E 0.9800 . ?
C29A H29F 0.9800 . ?
C30A H30D 0.9800 . ?
C30A H30E 0.9800 . ?
C30A H30F 0.9800 . ?
C43A H43A 1.0000 . ?
C43A C44A 1.503(12) . ?
C43A C45A 1.496(13) . ?
C44A H44D 0.9800 . ?
C44A H44E 0.9800 . ?
C44A H44F 0.9800 . ?
C45A H45D 0.9800 . ?
C45A H45E 0.9800 . ?
C45A H45F 0.9800 . ?
Hf2 B5 2.284(5) . ?
Hf2 B6 2.314(5) . ?
Hf2 B7 2.318(5) . ?
Hf2 B8 2.316(5) . ?
C61 C62 1.406(6) . ?
C61 C66 1.412(7) . ?
C61 B5 1.592(6) . ?
C62 C63 1.396(6) . ?
C62 C70 1.550(7) . ?
C63 H63 0.9500 . ?
C63 C64 1.376(8) . ?
C64 C65 1.390(7) . ?
C64 C73 1.523(7) . ?
C65 H65 0.9500 . ?
C65 C66 1.401(6) . ?
C66 C67 1.518(6) . ?
C67 H67 1.0000 . ?
C67 C68 1.519(7) . ?
C67 C69 1.539(7) . ?
C68 H68A 0.9800 . ?
C68 H68B 0.9800 . ?
C68 H68C 0.9800 . ?
C69 H69A 0.9800 . ?
C69 H69B 0.9800 . ?
C69 H69C 0.9800 . ?
C70 H70 1.0000 . ?
C70 C71 1.528(7) . ?
C70 C72 1.516(7) . ?
C71 H71A 0.9800 . ?
C71 H71B 0.9800 . ?
C71 H71C 0.9800 . ?
C72 H72A 0.9800 . ?
C72 H72B 0.9800 . ?
C72 H72C 0.9800 . ?
C73 H73 1.0000 . ?
C73 C74 1.506(9) . ?
C73 C75 1.510(9) . ?
C74 H74A 0.9800 . ?
C74 H74B 0.9800 . ?
C74 H74C 0.9800 . ?
C75 H75A 0.9800 . ?
C75 H75B 0.9800 . ?
C75 H75C 0.9800 . ?
C76 C77 1.412(6) . ?
C76 C81 1.413(7) . ?
C76 B6 1.595(6) . ?
C77 C78 1.403(6) . ?
C77 C85 1.519(6) . ?
C78 H78 0.9500 . ?
C78 C79 1.386(6) . ?
C79 C80 1.379(6) . ?
C79 C88 1.519(6) . ?
C80 H80 0.9500 . ?
C80 C81 1.397(7) . ?
C81 C82 1.535(6) . ?
C82 H82 1.0000 . ?
C82 C83 1.515(8) . ?
C82 C84 1.527(7) . ?
C83 H83A 0.9800 . ?
C83 H83B 0.9800 . ?
C83 H83C 0.9800 . ?
C84 H84A 0.9800 . ?
C84 H84B 0.9800 . ?
C84 H84C 0.9800 . ?
C85 H85 1.0000 . ?
C85 C86 1.523(7) . ?
C85 C87 1.522(8) . ?
C86 H86A 0.9800 . ?
C86 H86B 0.9800 . ?
C86 H86C 0.9800 . ?
C87 H87A 0.9800 . ?
C87 H87B 0.9800 . ?
C87 H87C 0.9800 . ?
C88 H88 1.0000 . ?
C88 C89 1.534(7) . ?
C88 C90 1.523(7) . ?
C89 H89A 0.9800 . ?
C89 H89B 0.9800 . ?
C89 H89C 0.9800 . ?
C90 H90A 0.9800 . ?
C90 H90B 0.9800 . ?
C90 H90C 0.9800 . ?
C91 C92 1.418(6) . ?
C91 C96 1.414(6) . ?
C91 B7 1.592(6) . ?
C92 C93 1.404(6) . ?
C92 C100 1.511(7) . ?
C93 H93 0.9500 . ?
C93 C94 1.388(6) . ?
C94 C95 1.384(6) . ?
C94 C103 1.534(6) . ?
C95 H95 0.9500 . ?
C95 C96 1.405(6) . ?
C96 C97 1.525(6) . ?
C97 H97 1.0000 . ?
C97 C98 1.525(7) . ?
C97 C99 1.535(6) . ?
C98 H98A 0.9800 . ?
C98 H98B 0.9800 . ?
C98 H98C 0.9800 . ?
C99 H99A 0.9800 . ?
C99 H99B 0.9800 . ?
C99 H99C 0.9800 . ?
C100 H100 1.0000 . ?
C100 C101 1.545(8) . ?
C100 C102 1.526(7) . ?
C101 H10A 0.9800 . ?
C101 H10B 0.9800 . ?
C101 H10C 0.9800 . ?
C102 H10D 0.9800 . ?
C102 H10E 0.9800 . ?
C102 H10F 0.9800 . ?
C103 H103 1.0000 . ?
C103 C104 1.526(8) . ?
C103 C105 1.535(8) . ?
C104 H10G 0.9800 . ?
C104 H10H 0.9800 . ?
C104 H10I 0.9800 . ?
C105 H10J 0.9800 . ?
C105 H10K 0.9800 . ?
C105 H10L 0.9800 . ?
C106 C107 1.425(7) . ?
C106 C111 1.401(6) . ?
C106 B8 1.599(7) . ?
C107 C108 1.386(7) . ?
C107 C115 1.518(8) . ?
C108 H108 0.9500 . ?
C108 C109 1.391(7) . ?
C109 C110 1.389(7) . ?
C109 C118 1.511(7) . ?
C110 H110 0.9500 . ?
C110 C111 1.389(7) . ?
C111 C112 1.531(7) . ?
C112 H112 1.0000 . ?
C112 C113 1.512(7) . ?
C112 C114 1.534(7) . ?
C113 H11D 0.9800 . ?
C113 H11E 0.9800 . ?
C113 H11F 0.9800 . ?
C114 H11G 0.9800 . ?
C114 H11H 0.9800 . ?
C114 H11I 0.9800 . ?
C115 H115 1.0000 . ?
C115 C116 1.546(9) . ?
C115 C117 1.513(10) . ?
C116 H11J 0.9800 . ?
C116 H11K 0.9800 . ?
C116 H11L 0.9800 . ?
C117 H11M 0.9800 . ?
C117 H11N 0.9800 . ?
C117 H11O 0.9800 . ?
C118 H118 1.0000 . ?
C118 C119 1.500(8) . ?
C118 C120 1.555(8) . ?
C119 H11P 0.9800 . ?
C119 H11Q 0.9800 . ?
C119 H11R 0.9800 . ?
C120 H12D 0.9800 . ?
C120 H12E 0.9800 . ?
C120 H12F 0.9800 . ?
B5 H5A 1.2000 . ?
B5 H5B 1.2000 . ?
B5 H5C 1.2000 . ?
B6 H6A 1.2000 . ?
B6 H6B 1.2000 . ?
B6 H6C 1.2000 . ?
B7 H7A 1.2000 . ?
B7 H7B 1.2000 . ?
B7 H7C 1.2000 . ?
B8 H8D 1.2000 . ?
B8 H8E 1.2000 . ?
B8 H8F 1.2000 . ?

loop_
_geom_torsion_atom_site_label_1
_geom_torsion_atom_site_label_2
_geom_torsion_atom_site_label_3
_geom_torsion_atom_site_label_4
_geom_torsion
_geom_torsion_site_symmetry_1
_geom_torsion_site_symmetry_2
_geom_torsion_site_symmetry_3
_geom_torsion_site_symmetry_4
_geom_torsion_publ_flag
C1 C2 C3 C4 0.0(7) . . . . ?
C1 C2 C10 C11 89.1(5) . . . . ?
C1 C2 C10 C12 -146.8(4) . . . . ?
C1 C6 C7 C8 -85.7(6) . . . . ?
C1 C6 C7 C9 148.9(5) . . . . ?
C2 C1 C6 C5 1.3(7) . . . . ?
C2 C1 C6 C7 -179.2(4) . . . . ?
C2 C3 C4 C5 1.2(8) . . . . ?
C2 C3 C4 C13 -176.3(6) . . . . ?
C2 C3 C4 C13A 164.3(11) . . . . ?
C3 C2 C10 C11 -89.1(5) . . . . ?
C3 C2 C10 C12 35.1(6) . . . . ?
C3 C4 C5 C6 -1.1(9) . . . . ?
C3 C4 C13 C14 -93.7(9) . . . . ?
C3 C4 C13 C15 148.8(11) . . . . ?
C3 C4 C13A C14A 102.2(18) . . . . ?
C3 C4 C13A C15A -13(2) . . . . ?
C4 C5 C6 C1 -0.2(8) . . . . ?
C4 C5 C6 C7 -179.6(5) . . . . ?
C5 C4 C13 C14 89.1(9) . . . . ?
C5 C4 C13 C15 -28.4(14) . . . . ?
C5 C4 C13A C14A -92.8(17) . . . . ?
C5 C4 C13A C15A 152.3(15) . . . . ?
C5 C6 C7 C8 93.7(6) . . . . ?
C5 C6 C7 C9 -31.7(8) . . . . ?
C6 C1 C2 C3 -1.2(6) . . . . ?
C6 C1 C2 C10 -179.3(4) . . . . ?
C10 C2 C3 C4 178.1(5) . . . . ?
C16 C17 C18 C19 0.0(8) . . . . ?
C16 C17 C25 C26 85.2(6) . . . . ?
C16 C17 C25 C27 -151.3(5) . . . . ?
C16 C21 C22 C23 81.4(6) . . . . ?
C16 C21 C22 C24 -153.1(5) . . . . ?
C17 C16 C21 C20 -0.8(7) . . . . ?
C17 C16 C21 C22 179.2(5) . . . . ?
C17 C18 C19 C20 0.2(8) . . . . ?
C17 C18 C19 C28 -178.2(5) . . . . ?
C17 C18 C19 C28A 163.3(17) . . . . ?
C18 C17 C25 C26 -92.9(6) . . . . ?
C18 C17 C25 C27 30.6(7) . . . . ?
C18 C19 C20 C21 -0.7(8) . . . . ?
C18 C19 C28 C29 43.9(9) . . . . ?
C18 C19 C28 C30 -79.3(8) . . . . ?
C18 C19 C28A C29A 118(2) . . . . ?
C18 C19 C28A C30A 7(3) . . . . ?
C19 C20 C21 C16 1.0(8) . . . . ?
C19 C20 C21 C22 -179.0(5) . . . . ?
C20 C19 C28 C29 -134.5(7) . . . . ?
C20 C19 C28 C30 102.4(7) . . . . ?
C20 C19 C28A C29A -78(3) . . . . ?
C20 C19 C28A C30A 172(2) . . . . ?
C20 C21 C22 C23 -98.6(6) . . . . ?
C20 C21 C22 C24 26.9(7) . . . . ?
C21 C16 C17 C18 0.3(7) . . . . ?
C21 C16 C17 C25 -177.8(4) . . . . ?
C25 C17 C18 C19 178.1(5) . . . . ?
C31 C32 C33 C34 -1.8(8) . . . . ?
C31 C32 C40 C41 -84.8(6) . . . . ?
C31 C32 C40 C42 150.0(5) . . . . ?
C31 C36 C37 C38 96.5(6) . . . . ?
C31 C36 C37 C39 -137.0(5) . . . . ?
C32 C31 C36 C35 -3.5(7) . . . . ?
C32 C31 C36 C37 175.7(5) . . . . ?
C32 C33 C34 C35 0.2(9) . . . . ?
C32 C33 C34 C43 -158.2(13) . . . . ?
C32 C33 C34 C43A 176.9(6) . . . . ?
C33 C32 C40 C41 92.9(6) . . . . ?
C33 C32 C40 C42 -32.3(7) . . . . ?
C33 C34 C35 C36 -0.2(10) . . . . ?
C33 C34 C43 C44 46(3) . . . . ?
C33 C34 C43 C45 -102(2) . . . . ?
C33 C34 C43A C44A -159.4(8) . . . . ?
C33 C34 C43A C45A 74.1(10) . . . . ?
C34 C35 C36 C31 1.9(9) . . . . ?
C34 C35 C36 C37 -177.2(6) . . . . ?
C35 C34 C43 C44 -113(3) . . . . ?
C35 C34 C43 C45 98(3) . . . . ?
C35 C34 C43A C44A 17.1(12) . . . . ?
C35 C34 C43A C45A -109.4(10) . . . . ?
C35 C36 C37 C38 -84.3(6) . . . . ?
C35 C36 C37 C39 42.1(7) . . . . ?
C36 C31 C32 C33 3.4(7) . . . . ?
C36 C31 C32 C40 -178.9(4) . . . . ?
C40 C32 C33 C34 -179.4(5) . . . . ?
C46 C47 C48 C49 -1.2(7) . . . . ?
C46 C47 C55 C56 145.7(4) . . . . ?
C46 C47 C55 C57 -90.2(5) . . . . ?
C46 C51 C52 C53 -136.1(5) . . . . ?
C46 C51 C52 C54 100.2(5) . . . . ?
C47 C46 C51 C50 -2.4(7) . . . . ?
C47 C46 C51 C52 -179.6(4) . . . . ?
C47 C48 C49 C50 -0.2(7) . . . . ?
C47 C48 C49 C58 -179.4(5) . . . . ?
C48 C47 C55 C56 -34.5(6) . . . . ?
C48 C47 C55 C57 89.6(5) . . . . ?
C48 C49 C50 C51 0.2(7) . . . . ?
C48 C49 C58 C59 67.2(6) . . . . ?
C48 C49 C58 C60 -58.2(6) . . . . ?
C49 C50 C51 C46 1.1(7) . . . . ?
C49 C50 C51 C52 178.3(5) . . . . ?
C50 C49 C58 C59 -112.0(5) . . . . ?
C50 C49 C58 C60 122.6(5) . . . . ?
C50 C51 C52 C53 46.7(6) . . . . ?
C50 C51 C52 C54 -76.9(6) . . . . ?
C51 C46 C47 C48 2.5(7) . . . . ?
C51 C46 C47 C55 -177.7(4) . . . . ?
C55 C47 C48 C49 179.0(4) . . . . ?
C58 C49 C50 C51 179.4(5) . . . . ?
B1 C1 C2 C3 178.0(4) . . . . ?
B1 C1 C2 C10 -0.1(6) . . . . ?
B1 C1 C6 C5 -178.0(4) . . . . ?
B1 C1 C6 C7 1.5(7) . . . . ?
B2 C16 C17 C18 179.6(4) . . . . ?
B2 C16 C17 C25 1.5(7) . . . . ?
B2 C16 C21 C20 179.9(5) . . . . ?
B2 C16 C21 C22 -0.1(7) . . . . ?
B3 C31 C32 C33 -178.1(5) . . . . ?
B3 C31 C32 C40 -0.5(7) . . . . ?
B3 C31 C36 C35 178.1(5) . . . . ?
B3 C31 C36 C37 -2.8(7) . . . . ?
B4 C46 C47 C48 -176.6(4) . . . . ?
B4 C46 C47 C55 3.2(6) . . . . ?
B4 C46 C51 C50 176.7(4) . . . . ?
B4 C46 C51 C52 -0.5(7) . . . . ?
C13 C4 C5 C6 176.1(6) . . . . ?
C28 C19 C20 C21 177.7(5) . . . . ?
C43 C34 C35 C36 160.3(12) . . . . ?
C13A C4 C5 C6 -169.9(8) . . . . ?
C28A C19 C20 C21 -166.1(15) . . . . ?
C43A C34 C35 C36 -176.7(7) . . . . ?
C61 C62 C63 C64 -0.2(8) . . . . ?
C61 C62 C70 C71 -77.6(6) . . . . ?
C61 C62 C70 C72 158.3(5) . . . . ?
C61 C66 C67 C68 84.7(5) . . . . ?
C61 C66 C67 C69 -152.3(5) . . . . ?
C62 C61 C66 C65 1.7(7) . . . . ?
C62 C61 C66 C67 -176.3(4) . . . . ?
C62 C63 C64 C65 1.0(8) . . . . ?
C62 C63 C64 C73 -178.5(5) . . . . ?
C63 C62 C70 C71 99.5(5) . . . . ?
C63 C62 C70 C72 -24.6(7) . . . . ?
C63 C64 C65 C66 -0.5(8) . . . . ?
C63 C64 C73 C74 -100.7(7) . . . . ?
C63 C64 C73 C75 132.8(6) . . . . ?
C64 C65 C66 C61 -0.8(8) . . . . ?
C64 C65 C66 C67 177.1(5) . . . . ?
C65 C64 C73 C74 79.8(7) . . . . ?
C65 C64 C73 C75 -46.7(8) . . . . ?
C65 C66 C67 C68 -93.2(6) . . . . ?
C65 C66 C67 C69 29.8(7) . . . . ?
C66 C61 C62 C63 -1.2(7) . . . . ?
C66 C61 C62 C70 175.9(4) . . . . ?
C70 C62 C63 C64 -177.3(5) . . . . ?
C73 C64 C65 C66 179.0(5) . . . . ?
C76 C77 C78 C79 2.3(7) . . . . ?
C76 C77 C85 C86 -146.5(5) . . . . ?
C76 C77 C85 C87 87.3(6) . . . . ?
C76 C81 C82 C83 100.8(6) . . . . ?
C76 C81 C82 C84 -133.7(5) . . . . ?
C77 C76 C81 C80 2.0(6) . . . . ?
C77 C76 C81 C82 -176.0(4) . . . . ?
C77 C78 C79 C80 0.2(7) . . . . ?
C77 C78 C79 C88 179.9(4) . . . . ?
C78 C77 C85 C86 34.9(7) . . . . ?
C78 C77 C85 C87 -91.3(5) . . . . ?
C78 C79 C80 C81 -1.6(7) . . . . ?
C78 C79 C88 C89 -111.4(5) . . . . ?
C78 C79 C88 C90 124.4(5) . . . . ?
C79 C80 C81 C76 0.5(7) . . . . ?
C79 C80 C81 C82 178.5(4) . . . . ?
C80 C79 C88 C89 68.3(6) . . . . ?
C80 C79 C88 C90 -55.9(6) . . . . ?
C80 C81 C82 C83 -77.2(6) . . . . ?
C80 C81 C82 C84 48.3(6) . . . . ?
C81 C76 C77 C78 -3.3(6) . . . . ?
C81 C76 C77 C85 178.1(4) . . . . ?
C85 C77 C78 C79 -179.1(4) . . . . ?
C88 C79 C80 C81 178.7(4) . . . . ?
C91 C92 C93 C94 0.0(7) . . . . ?
C91 C92 C100 C101 -83.5(5) . . . . ?
C91 C92 C100 C102 150.9(4) . . . . ?
C91 C96 C97 C98 -91.1(5) . . . . ?
C91 C96 C97 C99 144.6(4) . . . . ?
C92 C91 C96 C95 1.7(6) . . . . ?
C92 C91 C96 C97 179.5(4) . . . . ?
C92 C93 C94 C95 1.0(8) . . . . ?
C92 C93 C94 C103 -178.0(5) . . . . ?
C93 C92 C100 C101 92.7(5) . . . . ?
C93 C92 C100 C102 -33.0(6) . . . . ?
C93 C94 C95 C96 -0.6(8) . . . . ?
C93 C94 C103 C104 115.8(6) . . . . ?
C93 C94 C103 C105 -119.7(6) . . . . ?
C94 C95 C96 C91 -0.8(7) . . . . ?
C94 C95 C96 C97 -178.6(5) . . . . ?
C95 C94 C103 C104 -63.2(6) . . . . ?
C95 C94 C103 C105 61.3(7) . . . . ?
C95 C96 C97 C98 86.7(5) . . . . ?
C95 C96 C97 C99 -37.6(6) . . . . ?
C96 C91 C92 C93 -1.3(7) . . . . ?
C96 C91 C92 C100 174.8(4) . . . . ?
C100 C92 C93 C94 -176.3(5) . . . . ?
C103 C94 C95 C96 178.4(5) . . . . ?
C106 C107 C108 C109 1.8(8) . . . . ?
C106 C107 C115 C116 92.2(6) . . . . ?
C106 C107 C115 C117 -142.6(6) . . . . ?
C106 C111 C112 C113 -134.7(5) . . . . ?
C106 C111 C112 C114 100.0(5) . . . . ?
C107 C106 C111 C110 3.2(7) . . . . ?
C107 C106 C111 C112 -175.4(4) . . . . ?
C107 C108 C109 C110 1.9(8) . . . . ?
C107 C108 C109 C118 -179.5(5) . . . . ?
C108 C107 C115 C116 -83.5(6) . . . . ?
C108 C107 C115 C117 41.6(8) . . . . ?
C108 C109 C110 C111 -3.1(7) . . . . ?
C108 C109 C118 C119 -73.0(7) . . . . ?
C108 C109 C118 C120 53.3(7) . . . . ?
C109 C110 C111 C106 0.5(7) . . . . ?
C109 C110 C111 C112 179.2(4) . . . . ?
C110 C109 C118 C119 105.5(7) . . . . ?
C110 C109 C118 C120 -128.1(6) . . . . ?
C110 C111 C112 C113 46.7(6) . . . . ?
C110 C111 C112 C114 -78.7(6) . . . . ?
C111 C106 C107 C108 -4.3(7) . . . . ?
C111 C106 C107 C115 179.9(5) . . . . ?
C115 C107 C108 C109 177.6(5) . . . . ?
C118 C109 C110 C111 178.3(5) . . . . ?
B5 C61 C62 C63 176.8(4) . . . . ?
B5 C61 C62 C70 -6.1(7) . . . . ?
B5 C61 C66 C65 -176.4(4) . . . . ?
B5 C61 C66 C67 5.6(6) . . . . ?
B6 C76 C77 C78 175.4(4) . . . . ?
B6 C76 C77 C85 -3.2(7) . . . . ?
B6 C76 C81 C80 -176.8(4) . . . . ?
B6 C76 C81 C82 5.3(6) . . . . ?
B7 C91 C92 C93 176.8(4) . . . . ?
B7 C91 C92 C100 -7.1(7) . . . . ?
B7 C91 C96 C95 -176.3(4) . . . . ?
B7 C91 C96 C97 1.4(7) . . . . ?
B8 C106 C107 C108 174.6(4) . . . . ?
B8 C106 C107 C115 -1.1(7) . . . . ?
B8 C106 C111 C110 -175.7(4) . . . . ?
B8 C106 C111 C112 5.8(7) . . . . ?

loop_
_twin_individual_id
_twin_individual_mass_fraction_refined
1 0.516(5)
2 0.484(5)
